data_4129295
loop_
_publ_author_name
'Shimizu, Hideyuki'
'Cojal Gonz\'alez, Jos\'e D'
'Hasegawa, Masashi'
'Nishinaga, Tohru'
'Haque, Tahmina'
'Takase, Masayoshi'
'Otani, Hiroyuki'
'Rabe, J\"urgen P'
'Iyoda, Masahiko'

_publ_section_title
;
 Synthesis, structures, and photophysical properties of \p-expanded
 oligothiophene 8-mers and their Saturn-like C&#x2086;&#x2080; complexes.
;
_journal_issue 11
_journal_name_full 'Journal of the American Chemical Society'
_journal_page_first 3877
_journal_page_last 3885
_journal_paper_doi 10.1021/jacs.5b00291
_journal_volume 137
_journal_year 2015
_chemical_formula_sum 'C172 H148 S8'
_chemical_formula_weight 2471.38
_chemical_name_common 1_C60
_space_group_IT_number 14
_space_group_name_Hall '-P 2ybc'
_space_group_name_H-M_alt 'P 1 21/c 1'
_symmetry_cell_setting monoclinic
_symmetry_space_group_name_H-M 'P 1 21/c 1'
_atom_sites_solution_hydrogens geom
_atom_sites_solution_primary direct
_atom_sites_solution_secondary difmap
_audit_creation_method SHELXL-97
_cell_angle_alpha 90.00
_cell_angle_beta 96.475(2)
_cell_angle_gamma 90.00
_cell_formula_units_Z 4
_cell_length_a 18.307(2)
_cell_length_b 27.919(4)
_cell_length_c 25.686(3)
_cell_measurement_temperature 108(2)
_cell_volume 13045(3)
_computing_cell_refinement 'Bruker SAINT'
_computing_data_collection 'Bruker APEX2'
_computing_data_reduction 'Bruker SAINT'
_computing_molecular_graphics 'Bruker SHELXTL'
_computing_publication_material 'Bruker SHELXTL'
_computing_structure_refinement 'SHELXL-97 (Sheldrick, 1997)'
_computing_structure_solution 'SHELXS-97 (Sheldrick, 1990)'
_diffrn_ambient_temperature 108(2)
_diffrn_measured_fraction_theta_full 0.994
_diffrn_measured_fraction_theta_max 0.994
_diffrn_measurement_device_type 'Bruker Apex-II CCD System'
_diffrn_measurement_method '/f and /w scans'
_diffrn_radiation_monochromator graphite
_diffrn_radiation_source 'fine-focus sealed tube'
_diffrn_radiation_type MoK\a
_diffrn_radiation_wavelength 0.71073
_diffrn_reflns_av_R_equivalents 0.0689
_diffrn_reflns_av_sigmaI/netI 0.0892
_diffrn_reflns_limit_h_max 20
_diffrn_reflns_limit_h_min -14
_diffrn_reflns_limit_k_max 30
_diffrn_reflns_limit_k_min -28
_diffrn_reflns_limit_l_max 27
_diffrn_reflns_limit_l_min -28
_diffrn_reflns_number 52068
_diffrn_reflns_theta_full 23.11
_diffrn_reflns_theta_max 23.11
_diffrn_reflns_theta_min 1.08
_exptl_absorpt_coefficient_mu 0.194
_exptl_absorpt_correction_T_max 0.9809
_exptl_absorpt_correction_T_min 0.9352
_exptl_absorpt_correction_type empirical
_exptl_crystal_colour red
_exptl_crystal_density_diffrn 1.258
_exptl_crystal_density_method 'not measured'
_exptl_crystal_description block
_exptl_crystal_F_000 5232
_exptl_crystal_size_max 0.35
_exptl_crystal_size_mid 0.15
_exptl_crystal_size_min 0.10
_refine_diff_density_max 0.682
_refine_diff_density_min -0.475
_refine_diff_density_rms 0.127
_refine_ls_extinction_method none
_refine_ls_goodness_of_fit_ref 1.051
_refine_ls_hydrogen_treatment constr
_refine_ls_matrix_type full
_refine_ls_number_parameters 1651
_refine_ls_number_reflns 18288
_refine_ls_number_restraints 0
_refine_ls_restrained_S_all 1.051
_refine_ls_R_factor_all 0.1323
_refine_ls_R_factor_gt 0.0635
_refine_ls_shift/su_max 0.001
_refine_ls_shift/su_mean 0.000
_refine_ls_structure_factor_coef Fsqd
_refine_ls_weighting_details 'calc w=1/[\s^2^(Fo^2^)+(0.1057P)^2^+5.2008P] where P=(Fo^2^+2Fc^2^)/3'
_refine_ls_weighting_scheme calc
_refine_ls_wR_factor_gt 0.1575
_refine_ls_wR_factor_ref 0.2181
_reflns_number_gt 10298
_reflns_number_total 18288
_reflns_threshold_expression >2sigma(I)
_cod_data_source_file ja5b00291_si_002.cif
_cod_data_source_block 8wc60a
_cod_depositor_comments
;
The following automatic conversions were performed:

data item '_symmetry_cell_setting' value 'Monoclinic' was changed to
'monoclinic' in accordance with the
/home/saulius/struct/COD-crude-data/automatic-downloads/DataCite-retrospective/ACS/depositions/lib/dictionaries/cif_core.dic
dictionary named 'cif_core.dic' version 2.4.2 last updated on
2011-04-26.

Automatic conversion script
Id: cif_fix_values 6909 2019-04-08 15:41:33Z antanas 
;
_cod_original_sg_symbol_H-M P21/c
_cod_database_code 4129295

loop_
_symmetry_equiv_pos_as_xyz
'x, y, z'
'-x, y+1/2, -z+1/2'
'-x, -y, -z'
'x, -y-1/2, z-1/2'

loop_
_atom_site_label
_atom_site_type_symbol
_atom_site_fract_x
_atom_site_fract_y
_atom_site_fract_z
_atom_site_U_iso_or_equiv
_atom_site_adp_type
_atom_site_occupancy
_atom_site_symmetry_multiplicity
_atom_site_calc_flag
_atom_site_refinement_flags
_atom_site_disorder_assembly
_atom_site_disorder_group
C1 C 0.0252(3) 0.5035(2) 0.57800(19) 0.0476(15) Uani 1 1 d . . .
H1 H 0.0182 0.4700 0.5734 0.057 Uiso 1 1 calc R . .
C2 C 0.0892(3) 0.5156(2) 0.5965(2) 0.0489(15) Uani 1 1 d . . .
H2 H 0.0930 0.5493 0.6015 0.059 Uiso 1 1 calc R . .
C3 C 0.1586(3) 0.49199(18) 0.61228(18) 0.0340(12) Uani 1 1 d . . .
C4 C 0.1759(3) 0.44638(17) 0.62918(18) 0.0359(13) Uani 1 1 d . . .
C5 C 0.2531(3) 0.43998(18) 0.64190(19) 0.0380(13) Uani 1 1 d . . .
C6 C 0.2925(3) 0.48106(16) 0.63491(18) 0.0306(12) Uani 1 1 d . . .
S1 S 0.23550(7) 0.52776(4) 0.61383(5) 0.0350(3) Uani 1 1 d . . .
C7 C 0.3684(3) 0.49044(17) 0.64656(19) 0.0344(12) Uani 1 1 d . . .
C8 C 0.4312(3) 0.50225(17) 0.65655(18) 0.0341(12) Uani 1 1 d . . .
C9 C 0.5026(3) 0.52141(16) 0.66865(18) 0.0322(12) Uani 1 1 d . . .
C10 C 0.5655(3) 0.50049(17) 0.69399(18) 0.0317(12) Uani 1 1 d . . .
C11 C 0.6248(3) 0.53306(17) 0.70162(17) 0.0308(12) Uani 1 1 d . . .
C12 C 0.6071(3) 0.57746(18) 0.68121(19) 0.0349(12) Uani 1 1 d . . .
S2 S 0.51707(7) 0.58058(4) 0.65264(5) 0.0408(4) Uani 1 1 d . . .
C13 C 0.6499(3) 0.6201(2) 0.6840(2) 0.0428(14) Uani 1 1 d . . .
C14 C 0.6814(3) 0.6572(2) 0.6850(2) 0.0445(14) Uani 1 1 d . . .
C15 C 0.7100(3) 0.70457(18) 0.68696(19) 0.0413(14) Uani 1 1 d . . .
C16 C 0.7798(3) 0.71960(19) 0.67915(18) 0.0379(13) Uani 1 1 d . . .
C17 C 0.7853(3) 0.77078(18) 0.68085(18) 0.0380(13) Uani 1 1 d . . .
C18 C 0.7210(3) 0.79248(19) 0.68998(19) 0.0403(14) Uani 1 1 d . . .
S3 S 0.65245(8) 0.75117(5) 0.69768(6) 0.0468(4) Uani 1 1 d . . .
C19 C 0.7043(3) 0.8422(2) 0.6926(2) 0.0490(15) Uani 1 1 d . . .
C20 C 0.6908(3) 0.8838(2) 0.6941(2) 0.0481(15) Uani 1 1 d . . .
C21 C 0.6605(3) 0.93035(19) 0.69463(19) 0.0416(14) Uani 1 1 d . . .
S4 S 0.56958(9) 0.93798(6) 0.67224(6) 0.0612(5) Uani 1 1 d . . .
C22 C 0.6926(3) 0.97188(19) 0.71522(19) 0.0438(14) Uani 1 1 d . . .
C23 C 0.6427(4) 1.0109(2) 0.7134(2) 0.0533(16) Uani 1 1 d . . .
C24 C 0.5742(4) 0.9982(2) 0.6911(2) 0.0595(18) Uani 1 1 d . . .
C25 C 0.5087(5) 1.0280(3) 0.6819(3) 0.093(3) Uani 1 1 d . . .
H3 H 0.5191 1.0590 0.6962 0.112 Uiso 1 1 calc R . .
C26 C 0.4490(4) 1.0268(3) 0.6633(2) 0.080(2) Uani 1 1 d . . .
H4 H 0.4432 0.9967 0.6461 0.096 Uiso 1 1 calc R . .
C27 C 0.3779(3) 1.0503(2) 0.6540(2) 0.0479(15) Uani 1 1 d . . .
C28 C 0.3539(3) 1.0955(2) 0.66402(19) 0.0461(15) Uani 1 1 d . . .
C29 C 0.2770(3) 1.10145(19) 0.65061(19) 0.0420(14) Uani 1 1 d . . .
C30 C 0.2440(3) 1.06041(18) 0.63048(18) 0.0400(13) Uani 1 1 d . . .
S5 S 0.30747(9) 1.01471(5) 0.62687(5) 0.0499(4) Uani 1 1 d . . .
C31 C 0.1693(3) 1.04950(18) 0.6156(2) 0.0420(14) Uani 1 1 d . . .
C32 C 0.1088(3) 1.03439(19) 0.6025(2) 0.0436(14) Uani 1 1 d . . .
C33 C 0.0407(3) 1.01327(18) 0.58564(19) 0.0410(14) Uani 1 1 d . . .
C34 C -0.0233(3) 1.03386(18) 0.56266(19) 0.0419(14) Uani 1 1 d . . .
C35 C -0.0794(3) 0.99993(18) 0.54711(19) 0.0404(13) Uani 1 1 d . . .
C36 C -0.0564(3) 0.95344(19) 0.55923(19) 0.0423(14) Uani 1 1 d . . .
S6 S 0.03318(8) 0.95160(5) 0.58937(6) 0.0467(4) Uani 1 1 d . . .
C37 C -0.0950(3) 0.9103(2) 0.5496(2) 0.0465(14) Uani 1 1 d . . .
C38 C -0.1279(3) 0.8733(2) 0.5431(2) 0.0475(15) Uani 1 1 d . . .
C39 C -0.1590(3) 0.82704(19) 0.53751(19) 0.0421(14) Uani 1 1 d . . .
C40 C -0.2307(3) 0.81368(19) 0.54237(18) 0.0391(13) Uani 1 1 d . . .
C41 C -0.2404(3) 0.76350(18) 0.53943(18) 0.0376(13) Uani 1 1 d . . .
C42 C -0.1755(3) 0.73947(19) 0.53272(19) 0.0395(13) Uani 1 1 d . . .
S7 S -0.10325(8) 0.77859(5) 0.52894(6) 0.0478(4) Uani 1 1 d . . .
C43 C -0.1626(3) 0.6892(2) 0.5326(2) 0.0488(15) Uani 1 1 d . . .
C44 C -0.1532(3) 0.6470(2) 0.5344(2) 0.0466(15) Uani 1 1 d . . .
C45 C -0.1257(3) 0.59972(19) 0.54159(19) 0.0410(14) Uani 1 1 d . . .
S8 S -0.03377(8) 0.59394(5) 0.56521(6) 0.0498(4) Uani 1 1 d . . .
C46 C -0.1597(3) 0.55641(19) 0.53122(19) 0.0387(13) Uani 1 1 d . . .
C47 C -0.1104(3) 0.51742(18) 0.54346(18) 0.0366(13) Uani 1 1 d . . .
C48 C -0.0399(3) 0.53236(18) 0.56250(19) 0.0392(13) Uani 1 1 d . . .
C49 C 0.1182(3) 0.40928(19) 0.63814(19) 0.0438(14) Uani 1 1 d . . .
H5 H 0.1365 0.3898 0.6690 0.053 Uiso 1 1 calc R . .
H6 H 0.0733 0.4261 0.6465 0.053 Uiso 1 1 calc R . .
C50 C 0.0975(3) 0.37620(19) 0.5926(2) 0.0455(14) Uani 1 1 d . . .
H7 H 0.1409 0.3568 0.5861 0.055 Uiso 1 1 calc R . .
H8 H 0.0829 0.3955 0.5607 0.055 Uiso 1 1 calc R . .
C51 C 0.0340(3) 0.34260(19) 0.6026(2) 0.0483(15) Uani 1 1 d . . .
H9 H 0.0492 0.3231 0.6342 0.058 Uiso 1 1 calc R . .
H10 H -0.0088 0.3622 0.6098 0.058 Uiso 1 1 calc R . .
C52 C 0.0109(3) 0.3095(2) 0.5574(2) 0.0614(17) Uani 1 1 d . . .
H11 H -0.0046 0.3285 0.5260 0.092 Uiso 1 1 calc R . .
H12 H -0.0301 0.2895 0.5658 0.092 Uiso 1 1 calc R . .
H13 H 0.0524 0.2891 0.5509 0.092 Uiso 1 1 calc R . .
C53 C 0.2903(3) 0.39482(19) 0.6649(2) 0.0494(15) Uani 1 1 d . . .
H14 H 0.3260 0.4040 0.6952 0.059 Uiso 1 1 calc R . .
H15 H 0.2526 0.3742 0.6783 0.059 Uiso 1 1 calc R . .
C54 C 0.3293(4) 0.3665(2) 0.6280(2) 0.0655(19) Uani 1 1 d . . .
H16 H 0.3650 0.3875 0.6128 0.079 Uiso 1 1 calc R . .
H17 H 0.2932 0.3553 0.5989 0.079 Uiso 1 1 calc R . .
C55 C 0.3704(4) 0.3229(2) 0.6538(3) 0.070(2) Uani 1 1 d . . .
H18 H 0.3343 0.3023 0.6690 0.084 Uiso 1 1 calc R . .
H19 H 0.3908 0.3041 0.6261 0.084 Uiso 1 1 calc R . .
C56 C 0.4312(4) 0.3336(2) 0.6954(3) 0.0719(19) Uani 1 1 d . . .
H20 H 0.4697 0.3517 0.6803 0.108 Uiso 1 1 calc R . .
H21 H 0.4518 0.3036 0.7104 0.108 Uiso 1 1 calc R . .
H22 H 0.4123 0.3528 0.7230 0.108 Uiso 1 1 calc R . .
C57 C 0.5664(3) 0.44967(17) 0.71189(19) 0.0414(14) Uani 1 1 d . . .
H23 H 0.5153 0.4392 0.7144 0.050 Uiso 1 1 calc R . .
H24 H 0.5936 0.4477 0.7474 0.050 Uiso 1 1 calc R . .
C58 C 0.6017(3) 0.41575(19) 0.6757(2) 0.0527(16) Uani 1 1 d . . .
H25 H 0.6537 0.4253 0.6752 0.063 Uiso 1 1 calc R . .
H26 H 0.6013 0.3831 0.6906 0.063 Uiso 1 1 calc R . .
C59 C 0.5658(4) 0.41412(19) 0.6207(2) 0.0570(17) Uani 1 1 d . . .
H27 H 0.5735 0.4451 0.6034 0.068 Uiso 1 1 calc R . .
H28 H 0.5122 0.4095 0.6210 0.068 Uiso 1 1 calc R . .
C60 C 0.5963(4) 0.3736(2) 0.5888(3) 0.084(2) Uani 1 1 d . . .
H29 H 0.6491 0.3784 0.5877 0.126 Uiso 1 1 calc R . .
H30 H 0.5711 0.3738 0.5531 0.126 Uiso 1 1 calc R . .
H31 H 0.5880 0.3427 0.6054 0.126 Uiso 1 1 calc R . .
C61 C 0.6995(3) 0.52215(19) 0.73062(19) 0.0383(13) Uani 1 1 d . . .
H32 H 0.6956 0.4926 0.7515 0.046 Uiso 1 1 calc R . .
H33 H 0.7133 0.5486 0.7554 0.046 Uiso 1 1 calc R . .
C62 C 0.7606(3) 0.5155(2) 0.69560(19) 0.0431(14) Uani 1 1 d . . .
H34 H 0.7611 0.5433 0.6718 0.052 Uiso 1 1 calc R . .
H35 H 0.7502 0.4865 0.6738 0.052 Uiso 1 1 calc R . .
C63 C 0.8364(3) 0.5104(2) 0.7267(2) 0.0497(15) Uani 1 1 d . . .
H36 H 0.8740 0.5082 0.7020 0.060 Uiso 1 1 calc R . .
H37 H 0.8469 0.5396 0.7482 0.060 Uiso 1 1 calc R . .
C64 C 0.8429(3) 0.4675(2) 0.7619(2) 0.0647(18) Uani 1 1 d . . .
H38 H 0.8068 0.4697 0.7872 0.097 Uiso 1 1 calc R . .
H39 H 0.8925 0.4662 0.7808 0.097 Uiso 1 1 calc R . .
H40 H 0.8338 0.4384 0.7408 0.097 Uiso 1 1 calc R . .
C65 C 0.8397(3) 0.68558(19) 0.6694(2) 0.0463(14) Uani 1 1 d . . .
H41 H 0.8767 0.7028 0.6511 0.056 Uiso 1 1 calc R . .
H42 H 0.8188 0.6597 0.6460 0.056 Uiso 1 1 calc R . .
C66 C 0.8779(4) 0.6635(2) 0.7192(3) 0.074(2) Uani 1 1 d . . .
H43 H 0.8998 0.6896 0.7420 0.089 Uiso 1 1 calc R . .
H44 H 0.8402 0.6476 0.7380 0.089 Uiso 1 1 calc R . .
C67 C 0.9376(4) 0.6273(3) 0.7118(3) 0.095(3) Uani 1 1 d . . .
H187 H 0.9478 0.6083 0.7444 0.114 Uiso 1 1 calc R . .
H188 H 0.9192 0.6050 0.6833 0.114 Uiso 1 1 calc R . .
C68 C 1.0017(5) 0.6473(3) 0.7000(4) 0.127(4) Uani 1 1 d . . .
H189 H 0.9975 0.6550 0.6626 0.190 Uiso 1 1 calc R . .
H190 H 1.0422 0.6247 0.7085 0.190 Uiso 1 1 calc R . .
H191 H 1.0115 0.6767 0.7206 0.190 Uiso 1 1 calc R . .
C69 C 0.8525(3) 0.7994(2) 0.6717(2) 0.0514(16) Uani 1 1 d . . .
H55 H 0.8365 0.8289 0.6522 0.062 Uiso 1 1 calc R . .
H56 H 0.8823 0.7804 0.6493 0.062 Uiso 1 1 calc R . .
C70 C 0.9006(3) 0.8135(2) 0.7210(2) 0.0471(14) Uani 1 1 d . . .
H57 H 0.9203 0.7843 0.7394 0.056 Uiso 1 1 calc R . .
H58 H 0.8707 0.8310 0.7446 0.056 Uiso 1 1 calc R . .
C71 C 0.9647(3) 0.8454(2) 0.7083(2) 0.0599(17) Uani 1 1 d . . .
H173 H 0.9933 0.8284 0.6836 0.072 Uiso 1 1 calc R . .
H174 H 0.9447 0.8751 0.6909 0.072 Uiso 1 1 calc R . .
C73 C 0.7724(4) 0.9742(2) 0.7370(2) 0.0578(17) Uani 1 1 d . . .
H66 H 0.7843 0.9450 0.7583 0.069 Uiso 1 1 calc R . .
H67 H 0.7793 1.0020 0.7608 0.069 Uiso 1 1 calc R . .
C74 C 0.8267(3) 0.9781(2) 0.6969(2) 0.0600(17) Uani 1 1 d . A .
H68 H 0.8137 1.0065 0.6746 0.072 Uiso 1 1 calc R . .
H69 H 0.8215 0.9495 0.6740 0.072 Uiso 1 1 calc R . .
C76A C 0.9292(6) 1.0251(4) 0.7492(4) 0.098(5) Uani 0.783(16) 1 d P A 1
H70 H 0.9826 1.0253 0.7586 0.147 Uiso 0.783(16) 1 calc PR A 1
H71 H 0.9045 1.0259 0.7811 0.147 Uiso 0.783(16) 1 calc PR A 1
H72 H 0.9148 1.0532 0.7276 0.147 Uiso 0.783(16) 1 calc PR A 1
C77 C 0.6582(5) 1.0601(2) 0.7353(2) 0.085(3) Uani 1 1 d . . .
H178 H 0.7064 1.0601 0.7570 0.102 Uiso 1 1 calc R . .
H179 H 0.6202 1.0688 0.7582 0.102 Uiso 1 1 calc R . .
C78A C 0.6591(6) 1.1009(3) 0.6883(4) 0.127(4) Uani 1 1 d . . .
H180 H 0.6259 1.0917 0.6568 0.153 Uiso 1 1 calc R . .
H181 H 0.6446 1.1328 0.7005 0.153 Uiso 1 1 calc R . .
C79A C 0.7295(6) 1.1006(3) 0.6787(4) 0.123(4) Uani 1 1 d . . .
H182 H 0.7425 1.0698 0.6631 0.148 Uiso 1 1 calc R . .
H183 H 0.7630 1.1064 0.7111 0.148 Uiso 1 1 calc R . .
C80A C 0.7331(5) 1.1460(2) 0.6358(3) 0.096(3) Uani 1 1 d . . .
H184 H 0.6930 1.1426 0.6074 0.144 Uiso 1 1 calc R . .
H185 H 0.7803 1.1452 0.6213 0.144 Uiso 1 1 calc R . .
H186 H 0.7280 1.1765 0.6539 0.144 Uiso 1 1 calc R . .
C81 C 0.4029(3) 1.1356(2) 0.6864(2) 0.0583(17) Uani 1 1 d . . .
H101 H 0.4374 1.1230 0.7157 0.070 Uiso 1 1 calc R . .
H102 H 0.3725 1.1607 0.7006 0.070 Uiso 1 1 calc R . .
C82 C 0.4475(3) 1.1581(2) 0.6447(2) 0.0545(16) Uani 1 1 d . . .
H103 H 0.4803 1.1334 0.6323 0.065 Uiso 1 1 calc R . .
H104 H 0.4131 1.1686 0.6143 0.065 Uiso 1 1 calc R . .
C83 C 0.4928(4) 1.2001(2) 0.6657(2) 0.0662(18) Uani 1 1 d . . .
H105 H 0.5277 1.1895 0.6957 0.079 Uiso 1 1 calc R . .
H106 H 0.4600 1.2245 0.6786 0.079 Uiso 1 1 calc R . .
C84 C 0.5356(4) 1.2227(2) 0.6246(3) 0.078(2) Uani 1 1 d . . .
H107 H 0.5696 1.1990 0.6127 0.117 Uiso 1 1 calc R . .
H108 H 0.5635 1.2502 0.6399 0.117 Uiso 1 1 calc R . .
H109 H 0.5013 1.2333 0.5948 0.117 Uiso 1 1 calc R . .
C85 C 0.2331(3) 1.1465(2) 0.6573(2) 0.0521(16) Uani 1 1 d . . .
H110 H 0.1807 1.1377 0.6567 0.062 Uiso 1 1 calc R . .
H111 H 0.2493 1.1603 0.6923 0.062 Uiso 1 1 calc R . .
C86 C 0.2398(4) 1.1844(2) 0.6166(2) 0.074(2) Uani 1 1 d . . .
H112 H 0.2297 1.1694 0.5816 0.088 Uiso 1 1 calc R . .
H113 H 0.2913 1.1959 0.6202 0.088 Uiso 1 1 calc R . .
C87 C 0.1890(4) 1.2281(3) 0.6185(3) 0.083(2) Uani 1 1 d . . .
H114 H 0.2015 1.2515 0.5920 0.099 Uiso 1 1 calc R . .
H115 H 0.1377 1.2176 0.6084 0.099 Uiso 1 1 calc R . .
C88 C 0.1924(5) 1.2519(3) 0.6683(3) 0.100(3) Uani 1 1 d . . .
H116 H 0.1701 1.2315 0.6932 0.150 Uiso 1 1 calc R . .
H117 H 0.1657 1.2823 0.6642 0.150 Uiso 1 1 calc R . .
H118 H 0.2439 1.2581 0.6815 0.150 Uiso 1 1 calc R . .
C89 C -0.0300(3) 1.08763(18) 0.5567(2) 0.0479(15) Uani 1 1 d . . .
H119 H -0.0742 1.0950 0.5321 0.057 Uiso 1 1 calc R . .
H120 H 0.0134 1.0999 0.5411 0.057 Uiso 1 1 calc R . .
C90 C -0.0358(4) 1.11380(18) 0.6083(2) 0.0551(16) Uani 1 1 d . . .
H121 H -0.0814 1.1035 0.6225 0.066 Uiso 1 1 calc R . .
H122 H 0.0064 1.1045 0.6338 0.066 Uiso 1 1 calc R . .
C91 C -0.0366(4) 1.1678(2) 0.6025(2) 0.075(2) Uani 1 1 d . . .
H123 H 0.0083 1.1778 0.5871 0.090 Uiso 1 1 calc R . .
H124 H -0.0794 1.1770 0.5775 0.090 Uiso 1 1 calc R . .
C92 C -0.0401(5) 1.1947(2) 0.6527(3) 0.114(3) Uani 1 1 d . . .
H125 H -0.0852 1.1860 0.6678 0.171 Uiso 1 1 calc R . .
H126 H -0.0403 1.2293 0.6457 0.171 Uiso 1 1 calc R . .
H127 H 0.0027 1.1866 0.6776 0.171 Uiso 1 1 calc R . .
C93 C -0.1540(3) 1.0091(2) 0.5186(2) 0.0462(14) Uani 1 1 d . . .
H128 H -0.1674 0.9817 0.4949 0.055 Uiso 1 1 calc R . .
H129 H -0.1514 1.0380 0.4966 0.055 Uiso 1 1 calc R . .
C94 C -0.2145(3) 1.0161(2) 0.5537(2) 0.0477(15) Uani 1 1 d . . .
H130 H -0.2088 0.9919 0.5820 0.057 Uiso 1 1 calc R . .
H131 H -0.2088 1.0481 0.5703 0.057 Uiso 1 1 calc R . .
C95 C -0.2909(3) 1.01212(19) 0.5249(2) 0.0463(14) Uani 1 1 d . . .
H132 H -0.2952 1.0344 0.4948 0.056 Uiso 1 1 calc R . .
H133 H -0.2980 0.9792 0.5109 0.056 Uiso 1 1 calc R . .
C96 C -0.3511(3) 1.0231(2) 0.5587(2) 0.0656(18) Uani 1 1 d . . .
H134 H -0.3443 1.0035 0.5905 0.098 Uiso 1 1 calc R . .
H135 H -0.3990 1.0158 0.5392 0.098 Uiso 1 1 calc R . .
H136 H -0.3493 1.0571 0.5682 0.098 Uiso 1 1 calc R . .
C97 C -0.2891(3) 0.84865(19) 0.5539(2) 0.0443(14) Uani 1 1 d . . .
H137 H -0.3159 0.8348 0.5818 0.053 Uiso 1 1 calc R . .
H138 H -0.2646 0.8782 0.5682 0.053 Uiso 1 1 calc R . .
C98 C -0.3444(3) 0.86238(19) 0.5087(2) 0.0462(14) Uani 1 1 d . . .
H139 H -0.3655 0.8330 0.4913 0.055 Uiso 1 1 calc R . .
H140 H -0.3196 0.8807 0.4827 0.055 Uiso 1 1 calc R . .
C99 C -0.4059(3) 0.8926(2) 0.5269(2) 0.0543(16) Uani 1 1 d . . .
H141 H -0.4311 0.8735 0.5520 0.065 Uiso 1 1 calc R . .
H142 H -0.3837 0.9208 0.5460 0.065 Uiso 1 1 calc R . .
C100 C -0.4619(4) 0.9097(3) 0.4842(3) 0.088(2) Uani 1 1 d . . .
H143 H -0.4378 0.9291 0.4593 0.132 Uiso 1 1 calc R . .
H144 H -0.4988 0.9292 0.4993 0.132 Uiso 1 1 calc R . .
H145 H -0.4859 0.8821 0.4660 0.132 Uiso 1 1 calc R . .
C101 C -0.3109(3) 0.73744(19) 0.5442(2) 0.0460(14) Uani 1 1 d . . .
H146 H -0.3456 0.7594 0.5591 0.055 Uiso 1 1 calc R . .
H147 H -0.3010 0.7104 0.5689 0.055 Uiso 1 1 calc R . .
C102 C -0.3466(3) 0.7183(2) 0.4920(2) 0.0516(15) Uani 1 1 d . . .
H148 H -0.3120 0.6959 0.4778 0.062 Uiso 1 1 calc R . .
H149 H -0.3548 0.7455 0.4672 0.062 Uiso 1 1 calc R . .
C103 C -0.4194(3) 0.6927(2) 0.4945(3) 0.0678(19) Uani 1 1 d . . .
H150 H -0.4553 0.7156 0.5065 0.081 Uiso 1 1 calc R . .
H151 H -0.4386 0.6819 0.4588 0.081 Uiso 1 1 calc R . .
C104 C -0.4136(4) 0.6511(3) 0.5297(3) 0.101(3) Uani 1 1 d . . .
H152 H -0.3777 0.6284 0.5184 0.152 Uiso 1 1 calc R . .
H153 H -0.4616 0.6354 0.5287 0.152 Uiso 1 1 calc R . .
H154 H -0.3976 0.6617 0.5656 0.152 Uiso 1 1 calc R . .
C105 C -0.2389(3) 0.5514(2) 0.50889(19) 0.0439(14) Uani 1 1 d . . .
H155 H -0.2422 0.5268 0.4809 0.053 Uiso 1 1 calc R . .
H156 H -0.2555 0.5822 0.4924 0.053 Uiso 1 1 calc R . .
C106 C -0.2914(3) 0.5376(2) 0.5486(2) 0.0540(16) Uani 1 1 d . . .
H157 H -0.2953 0.5648 0.5729 0.065 Uiso 1 1 calc R . .
H158 H -0.2703 0.5101 0.5695 0.065 Uiso 1 1 calc R . .
C107 C -0.3685(3) 0.5241(2) 0.5235(3) 0.072(2) Uani 1 1 d . . .
H159 H -0.3858 0.5489 0.4975 0.086 Uiso 1 1 calc R . .
H160 H -0.4024 0.5242 0.5510 0.086 Uiso 1 1 calc R . .
C108 C -0.3724(4) 0.4752(3) 0.4966(3) 0.090(2) Uani 1 1 d . . .
H161 H -0.3438 0.4761 0.4665 0.136 Uiso 1 1 calc R . .
H162 H -0.4237 0.4675 0.4845 0.136 Uiso 1 1 calc R . .
H163 H -0.3520 0.4507 0.5215 0.136 Uiso 1 1 calc R . .
C109 C -0.1309(3) 0.46569(18) 0.53745(19) 0.0407(13) Uani 1 1 d . . .
H164 H -0.0917 0.4487 0.5211 0.049 Uiso 1 1 calc R . .
H165 H -0.1768 0.4631 0.5132 0.049 Uiso 1 1 calc R . .
C110 C -0.1422(3) 0.44047(18) 0.58879(19) 0.0402(13) Uani 1 1 d . . .
H166 H -0.0947 0.4393 0.6114 0.048 Uiso 1 1 calc R . .
H167 H -0.1769 0.4595 0.6073 0.048 Uiso 1 1 calc R . .
C111 C -0.1718(3) 0.3900(2) 0.5811(2) 0.0522(16) Uani 1 1 d . . .
H168 H -0.1379 0.3712 0.5617 0.063 Uiso 1 1 calc R . .
H169 H -0.2200 0.3912 0.5593 0.063 Uiso 1 1 calc R . .
C112 C -0.1813(4) 0.3643(2) 0.6321(2) 0.0655(18) Uani 1 1 d . . .
H170 H -0.1338 0.3627 0.6539 0.098 Uiso 1 1 calc R . .
H171 H -0.1997 0.3318 0.6245 0.098 Uiso 1 1 calc R . .
H172 H -0.2165 0.3819 0.6509 0.098 Uiso 1 1 calc R . .
C113 C 0.2782(5) 0.7652(3) 0.4771(2) 0.080(2) Uani 1 1 d . . .
C114 C 0.2148(4) 0.7971(2) 0.4837(2) 0.0539(17) Uani 1 1 d . . .
C115 C 0.2241(3) 0.8419(2) 0.5057(2) 0.0503(16) Uani 1 1 d . . .
C116 C 0.2988(4) 0.8590(2) 0.5208(2) 0.0541(16) Uani 1 1 d . . .
C117 C 0.3577(4) 0.8292(2) 0.5124(2) 0.0570(17) Uani 1 1 d . . .
C118 C 0.3447(5) 0.7813(3) 0.4904(3) 0.085(2) Uani 1 1 d . . .
C119 C 0.4015(3) 0.7467(3) 0.5176(2) 0.0572(17) Uani 1 1 d . . .
C120 C 0.3839(3) 0.7008(2) 0.5308(2) 0.0573(17) Uani 1 1 d . . .
C121 C 0.3083(3) 0.6834(2) 0.5157(2) 0.0562(17) Uani 1 1 d . . .
C122 C 0.2585(4) 0.7144(2) 0.4887(2) 0.0588(18) Uani 1 1 d . . .
C123 C 0.1846(4) 0.7166(2) 0.5016(2) 0.0580(18) Uani 1 1 d . . .
C124 C 0.1586(4) 0.7656(2) 0.4979(2) 0.0565(17) Uani 1 1 d . . .
C125 C 0.1131(3) 0.7815(2) 0.5344(2) 0.0549(16) Uani 1 1 d . . .
C126 C 0.1226(3) 0.8283(2) 0.5578(2) 0.0525(16) Uani 1 1 d . . .
C127 C 0.1772(4) 0.85747(19) 0.5439(2) 0.0506(16) Uani 1 1 d . . .
C128 C 0.2238(5) 0.8858(2) 0.5832(3) 0.071(2) Uani 1 1 d . . .
C129 C 0.3026(4) 0.88613(19) 0.5685(3) 0.0564(17) Uani 1 1 d . . .
C130 C 0.3613(4) 0.8831(2) 0.6066(3) 0.0651(19) Uani 1 1 d . . .
C131 C 0.4220(4) 0.8525(2) 0.5971(3) 0.0618(18) Uani 1 1 d . . .
C132 C 0.4204(3) 0.8257(2) 0.5519(3) 0.0633(18) Uani 1 1 d . . .
C133 C 0.4464(3) 0.7759(2) 0.5545(3) 0.0634(18) Uani 1 1 d . . .
C134 C 0.4721(3) 0.7582(2) 0.6025(3) 0.0607(19) Uani 1 1 d . . .
C135 C 0.4547(3) 0.7105(2) 0.6166(3) 0.0593(18) Uani 1 1 d . . .
C136 C 0.4113(3) 0.6819(2) 0.5809(3) 0.0546(16) Uani 1 1 d . . .
C137 C 0.3488(5) 0.6510(2) 0.5979(3) 0.083(3) Uani 1 1 d . . .
C138 C 0.2856(4) 0.65297(19) 0.5559(2) 0.0523(17) Uani 1 1 d . . .
C139 C 0.2140(4) 0.65528(19) 0.5680(2) 0.0547(16) Uani 1 1 d . . .
C140 C 0.1636(3) 0.6871(2) 0.5397(3) 0.0523(16) Uani 1 1 d . . .
C141 C 0.1157(4) 0.7059(3) 0.5804(3) 0.081(2) Uani 1 1 d . . .
C142 C 0.0919(3) 0.7497(3) 0.5777(3) 0.074(2) Uani 1 1 d . . .
C143 C 0.0929(3) 0.7777(2) 0.6259(3) 0.0526(16) Uani 1 1 d . . .
C144 C 0.1105(3) 0.8255(2) 0.6125(2) 0.0531(16) Uani 1 1 d . . .
C145 C 0.1537(3) 0.8534(2) 0.6486(3) 0.0543(17) Uani 1 1 d . . .
C146 C 0.2126(4) 0.8843(2) 0.6336(3) 0.075(2) Uani 1 1 d . . .
C147 C 0.2778(4) 0.8816(2) 0.6738(3) 0.0589(18) Uani 1 1 d . . .
C148 C 0.3485(4) 0.8809(2) 0.6612(2) 0.0592(18) Uani 1 1 d . . .
C149 C 0.4007(3) 0.8483(2) 0.6884(3) 0.0553(17) Uani 1 1 d . . .
C150 C 0.4470(4) 0.8303(3) 0.6505(3) 0.084(2) Uani 1 1 d . . .
C151 C 0.4713(4) 0.7868(3) 0.6529(4) 0.089(3) Uani 1 1 d . . .
C152 C 0.4506(3) 0.7543(2) 0.6948(3) 0.0560(17) Uani 1 1 d . . .
C153 C 0.4407(4) 0.7074(3) 0.6714(2) 0.064(2) Uani 1 1 d . . .
C154 C 0.3853(5) 0.6776(2) 0.6857(3) 0.068(2) Uani 1 1 d . . .
C155 C 0.3395(5) 0.6498(2) 0.6470(3) 0.092(3) Uani 1 1 d . . .
C156 C 0.2617(4) 0.64999(19) 0.6601(3) 0.0576(17) Uani 1 1 d . . .
C157 C 0.1189(4) 0.7595(2) 0.6747(3) 0.0606(18) Uani 1 1 d . . .
C158 C 0.2011(4) 0.65339(19) 0.6228(2) 0.0542(16) Uani 1 1 d . . .
C159 C 0.1422(3) 0.6846(2) 0.6317(2) 0.0520(16) Uani 1 1 d . . .
C160 C 0.1449(4) 0.7105(2) 0.6778(3) 0.0588(17) Uani 1 1 d . . .
C161 C 0.2063(5) 0.7068(2) 0.7158(2) 0.0641(19) Uani 1 1 d . . .
C162 C 0.2170(6) 0.7547(3) 0.7379(3) 0.090(3) Uani 1 1 d . . .
C163 C 0.1628(4) 0.7880(3) 0.7109(2) 0.0631(19) Uani 1 1 d . . .
C164 C 0.1802(4) 0.8340(2) 0.6983(3) 0.0611(18) Uani 1 1 d . . .
C165 C 0.2553(4) 0.8514(2) 0.7138(3) 0.0625(18) Uani 1 1 d . . .
C166 C 0.3036(4) 0.8210(2) 0.7395(2) 0.0586(18) Uani 1 1 d . . .
C167 C 0.3776(4) 0.8188(2) 0.7276(2) 0.0562(18) Uani 1 1 d . . .
C168 C 0.4037(4) 0.7694(2) 0.7310(2) 0.0579(18) Uani 1 1 d . . .
C169 C 0.3473(4) 0.7387(2) 0.7444(2) 0.0615(18) Uani 1 1 d . . .
C170 C 0.3385(4) 0.6941(2) 0.7226(3) 0.066(2) Uani 1 1 d . . .
C171 C 0.2642(4) 0.6770(2) 0.7070(3) 0.067(2) Uani 1 1 d . . .
C172 C 0.2821(5) 0.7708(3) 0.7517(2) 0.080(2) Uani 1 1 d . . .
C72 C 1.0149(4) 0.8587(2) 0.7566(2) 0.072(2) Uani 1 1 d . . .
H175 H 0.9872 0.8766 0.7807 0.108 Uiso 1 1 calc R . .
H176 H 1.0552 0.8786 0.7467 0.108 Uiso 1 1 calc R . .
H177 H 1.0351 0.8295 0.7739 0.108 Uiso 1 1 calc R . .
C76B C 0.953(2) 1.0030(15) 0.7012(14) 0.088(14) Uani 0.217(16) 1 d P A 2
H87 H 0.9354 1.0354 0.6920 0.132 Uiso 0.217(16) 1 calc PR A 2
H88 H 0.9635 0.9861 0.6695 0.132 Uiso 0.217(16) 1 calc PR A 2
H89 H 0.9978 1.0049 0.7259 0.132 Uiso 0.217(16) 1 calc PR A 2
C179 C 0.9085(5) 0.9826(3) 0.7203(4) 0.100(3) Uani 1 1 d . . .
H97 H 0.9206 0.9548 0.7436 0.150 Uiso 0.783(16) 1 calc PR A 1
H98 H 0.9394 0.9802 0.6912 0.150 Uiso 0.783(16) 1 calc PR A 1
H99 H 0.9079 0.9967 0.7556 0.150 Uiso 0.217(16) 1 calc PR A 2
H100 H 0.9270 0.9495 0.7258 0.150 Uiso 0.217(16) 1 calc PR A 2

loop_
_atom_site_aniso_label
_atom_site_aniso_U_11
_atom_site_aniso_U_22
_atom_site_aniso_U_33
_atom_site_aniso_U_23
_atom_site_aniso_U_13
_atom_site_aniso_U_12
C1 0.041(4) 0.064(4) 0.038(3) -0.007(3) 0.006(3) 0.003(3)
C2 0.036(4) 0.069(4) 0.043(3) 0.001(3) 0.009(3) 0.004(3)
C3 0.029(3) 0.040(3) 0.033(3) 0.002(2) 0.001(2) 0.006(2)
C4 0.036(3) 0.036(3) 0.036(3) -0.001(2) 0.005(2) -0.002(3)
C5 0.033(3) 0.036(3) 0.043(3) -0.003(3) -0.003(3) 0.003(3)
C6 0.026(3) 0.031(3) 0.033(3) 0.000(2) -0.003(2) 0.000(2)
S1 0.0365(8) 0.0281(7) 0.0392(7) 0.0014(6) -0.0012(6) 0.0016(6)
C7 0.034(4) 0.033(3) 0.036(3) -0.002(2) 0.002(3) 0.000(3)
C8 0.037(4) 0.034(3) 0.032(3) -0.005(2) 0.003(3) 0.002(3)
C9 0.029(3) 0.031(3) 0.038(3) -0.012(2) 0.009(2) -0.004(2)
C10 0.027(3) 0.037(3) 0.030(3) -0.002(2) 0.000(2) 0.006(2)
C11 0.029(3) 0.036(3) 0.026(3) -0.005(2) 0.002(2) 0.007(2)
C12 0.025(3) 0.039(3) 0.039(3) -0.006(3) -0.003(2) -0.004(2)
S2 0.0310(8) 0.0287(7) 0.0603(9) 0.0004(7) -0.0045(7) 0.0015(6)
C13 0.035(3) 0.047(4) 0.046(3) -0.008(3) 0.002(3) -0.006(3)
C14 0.040(4) 0.050(4) 0.043(3) -0.002(3) -0.002(3) -0.008(3)
C15 0.044(4) 0.043(3) 0.035(3) 0.002(3) -0.004(3) -0.017(3)
C16 0.042(4) 0.048(4) 0.023(3) -0.002(2) 0.002(2) -0.002(3)
C17 0.048(4) 0.041(3) 0.025(3) -0.004(2) 0.002(3) -0.016(3)
C18 0.045(4) 0.042(3) 0.033(3) 0.002(3) 0.001(3) -0.007(3)
S3 0.0398(9) 0.0425(8) 0.0568(9) 0.0050(7) -0.0005(7) -0.0040(7)
C19 0.069(4) 0.044(4) 0.034(3) 0.004(3) 0.005(3) -0.006(3)
C20 0.063(4) 0.051(4) 0.030(3) 0.005(3) 0.006(3) -0.012(3)
C21 0.054(4) 0.041(3) 0.032(3) 0.011(3) 0.011(3) 0.005(3)
S4 0.0510(10) 0.0786(12) 0.0540(9) 0.0190(9) 0.0055(8) -0.0090(9)
C22 0.065(4) 0.041(3) 0.026(3) 0.005(3) 0.009(3) -0.005(3)
C23 0.069(5) 0.059(4) 0.033(3) 0.012(3) 0.010(3) 0.003(4)
C24 0.081(5) 0.054(4) 0.049(4) 0.019(3) 0.036(4) 0.016(4)
C25 0.091(7) 0.129(7) 0.065(5) 0.045(5) 0.035(5) 0.022(6)
C26 0.051(5) 0.149(7) 0.042(4) 0.028(4) 0.008(4) -0.013(5)
C27 0.046(4) 0.064(4) 0.036(3) 0.006(3) 0.015(3) -0.002(3)
C28 0.054(4) 0.057(4) 0.028(3) 0.000(3) 0.008(3) -0.015(3)
C29 0.044(4) 0.050(4) 0.033(3) -0.004(3) 0.009(3) -0.005(3)
C30 0.049(4) 0.041(3) 0.030(3) 0.000(2) 0.005(3) -0.002(3)
S5 0.0568(10) 0.0499(9) 0.0435(8) 0.0005(7) 0.0071(7) 0.0036(8)
C31 0.051(4) 0.038(3) 0.037(3) -0.003(3) 0.005(3) 0.002(3)
C32 0.051(4) 0.038(3) 0.042(3) -0.004(3) 0.003(3) 0.005(3)
C33 0.052(4) 0.033(3) 0.037(3) -0.004(2) 0.000(3) -0.001(3)
C34 0.049(4) 0.042(3) 0.033(3) 0.002(3) -0.001(3) 0.005(3)
C35 0.043(4) 0.041(3) 0.037(3) 0.000(3) 0.002(3) 0.005(3)
C36 0.043(4) 0.044(3) 0.039(3) -0.008(3) -0.003(3) 0.004(3)
S6 0.0478(9) 0.0362(8) 0.0543(9) -0.0025(7) -0.0019(7) 0.0060(7)
C37 0.047(4) 0.044(4) 0.049(4) -0.003(3) 0.004(3) 0.002(3)
C38 0.050(4) 0.057(4) 0.035(3) -0.003(3) 0.003(3) 0.004(3)
C39 0.050(4) 0.043(3) 0.032(3) -0.006(3) -0.002(3) -0.005(3)
C40 0.042(4) 0.049(4) 0.026(3) -0.005(2) 0.001(2) 0.003(3)
C41 0.043(4) 0.041(3) 0.026(3) -0.006(2) -0.004(2) -0.003(3)
C42 0.039(3) 0.047(3) 0.033(3) -0.003(3) 0.001(3) 0.003(3)
S7 0.0401(9) 0.0529(9) 0.0507(9) -0.0031(7) 0.0055(7) 0.0028(7)
C43 0.060(4) 0.045(4) 0.042(3) -0.003(3) 0.010(3) 0.001(3)
C44 0.049(4) 0.058(4) 0.034(3) -0.003(3) 0.008(3) -0.001(3)
C45 0.041(3) 0.046(3) 0.035(3) -0.001(3) -0.002(3) 0.011(3)
S8 0.0436(9) 0.0496(9) 0.0534(9) -0.0029(7) -0.0072(7) -0.0016(7)
C46 0.033(3) 0.046(3) 0.036(3) -0.003(3) -0.002(2) -0.001(3)
C47 0.033(3) 0.048(3) 0.029(3) 0.002(2) 0.002(2) 0.004(3)
C48 0.034(3) 0.044(3) 0.039(3) -0.007(3) 0.002(3) 0.003(3)
C49 0.038(3) 0.053(4) 0.041(3) -0.002(3) 0.005(3) -0.011(3)
C50 0.040(3) 0.043(3) 0.053(3) -0.014(3) 0.002(3) -0.004(3)
C51 0.038(3) 0.045(3) 0.063(4) -0.008(3) 0.011(3) -0.011(3)
C52 0.053(4) 0.058(4) 0.072(4) -0.013(3) 0.003(3) -0.014(3)
C53 0.054(4) 0.045(3) 0.050(3) 0.001(3) 0.010(3) -0.004(3)
C54 0.078(5) 0.062(4) 0.055(4) -0.008(3) 0.005(4) 0.026(4)
C55 0.086(5) 0.047(4) 0.074(4) -0.003(3) -0.006(4) 0.029(4)
C56 0.074(5) 0.059(4) 0.082(5) -0.007(4) 0.004(4) 0.009(4)
C57 0.047(4) 0.040(3) 0.036(3) 0.008(3) 0.001(3) 0.004(3)
C58 0.063(4) 0.034(3) 0.061(4) 0.006(3) 0.005(3) 0.005(3)
C59 0.078(5) 0.039(3) 0.058(4) -0.003(3) 0.028(4) 0.010(3)
C60 0.098(6) 0.062(4) 0.099(5) -0.028(4) 0.038(5) -0.004(4)
C61 0.033(3) 0.048(3) 0.033(3) -0.004(2) -0.003(2) 0.001(3)
C62 0.039(3) 0.050(3) 0.039(3) -0.002(3) 0.000(3) 0.003(3)
C63 0.032(3) 0.059(4) 0.057(4) 0.002(3) 0.000(3) 0.005(3)
C64 0.052(4) 0.060(4) 0.079(4) 0.011(4) -0.007(3) 0.009(3)
C65 0.043(4) 0.053(4) 0.044(3) -0.012(3) 0.007(3) -0.010(3)
C66 0.075(5) 0.068(4) 0.074(5) -0.023(4) -0.007(4) 0.030(4)
C67 0.060(5) 0.084(6) 0.140(7) -0.021(5) 0.011(5) 0.001(4)
C68 0.088(7) 0.123(8) 0.180(10) -0.062(7) 0.068(7) -0.020(6)
C69 0.061(4) 0.049(4) 0.047(3) -0.007(3) 0.015(3) -0.017(3)
C70 0.045(4) 0.052(4) 0.046(3) -0.006(3) 0.011(3) -0.008(3)
C71 0.048(4) 0.075(4) 0.060(4) -0.018(3) 0.019(3) -0.009(3)
C73 0.084(5) 0.052(4) 0.034(3) 0.004(3) -0.010(3) -0.010(3)
C74 0.066(5) 0.059(4) 0.053(4) 0.006(3) -0.003(3) 0.002(3)
C76A 0.075(8) 0.114(10) 0.099(9) -0.007(7) -0.012(6) -0.029(7)
C77 0.171(8) 0.044(4) 0.042(4) 0.008(3) 0.024(4) 0.013(4)
C78A 0.141(10) 0.105(7) 0.127(8) -0.072(6) -0.021(7) 0.056(7)
C79A 0.113(8) 0.104(7) 0.146(9) -0.060(6) -0.013(7) 0.040(6)
C80A 0.159(9) 0.062(5) 0.070(5) 0.014(4) 0.024(5) 0.003(5)
C81 0.047(4) 0.083(5) 0.046(4) -0.006(3) 0.010(3) -0.015(3)
C82 0.050(4) 0.071(4) 0.043(3) -0.002(3) 0.007(3) -0.017(3)
C83 0.057(4) 0.069(4) 0.070(4) -0.002(4) 0.001(4) -0.014(4)
C84 0.085(5) 0.069(5) 0.081(5) 0.012(4) 0.010(4) -0.026(4)
C85 0.049(4) 0.061(4) 0.049(4) -0.015(3) 0.016(3) -0.009(3)
C86 0.093(6) 0.067(5) 0.061(4) -0.001(4) 0.014(4) 0.025(4)
C87 0.088(6) 0.093(6) 0.069(5) -0.014(4) 0.014(4) 0.017(5)
C88 0.127(8) 0.086(6) 0.089(6) 0.009(5) 0.016(5) 0.012(5)
C89 0.056(4) 0.042(3) 0.042(3) 0.004(3) -0.006(3) 0.006(3)
C90 0.068(4) 0.041(3) 0.053(4) -0.003(3) -0.008(3) 0.011(3)
C91 0.105(6) 0.043(4) 0.069(4) -0.002(3) -0.030(4) 0.011(4)
C92 0.181(10) 0.051(5) 0.103(6) -0.030(4) -0.019(6) 0.014(5)
C93 0.049(4) 0.050(3) 0.039(3) 0.002(3) 0.000(3) 0.005(3)
C94 0.057(4) 0.046(3) 0.039(3) -0.003(3) -0.001(3) 0.011(3)
C95 0.051(4) 0.039(3) 0.047(3) 0.006(3) -0.005(3) -0.002(3)
C96 0.056(4) 0.067(4) 0.075(4) -0.010(4) 0.010(4) 0.005(3)
C97 0.048(4) 0.045(3) 0.038(3) -0.011(3) -0.001(3) 0.001(3)
C98 0.053(4) 0.042(3) 0.044(3) -0.005(3) 0.005(3) 0.009(3)
C99 0.050(4) 0.049(4) 0.065(4) 0.000(3) 0.010(3) 0.006(3)
C100 0.073(5) 0.101(6) 0.088(5) -0.002(4) 0.003(4) 0.040(4)
C101 0.048(4) 0.047(3) 0.044(3) -0.009(3) 0.007(3) 0.003(3)
C102 0.042(4) 0.056(4) 0.057(4) -0.015(3) 0.005(3) -0.002(3)
C103 0.042(4) 0.075(5) 0.086(5) -0.017(4) 0.004(4) -0.001(3)
C104 0.063(5) 0.095(6) 0.150(8) 0.034(6) 0.026(5) 0.004(4)
C105 0.040(3) 0.054(4) 0.036(3) -0.001(3) 0.000(3) 0.011(3)
C106 0.041(4) 0.066(4) 0.054(4) 0.003(3) 0.003(3) 0.013(3)
C107 0.045(4) 0.089(5) 0.082(5) 0.017(4) 0.005(4) 0.006(4)
C108 0.073(6) 0.117(7) 0.082(5) 0.005(5) 0.013(4) -0.030(5)
C109 0.035(3) 0.049(3) 0.037(3) -0.007(3) 0.002(3) 0.010(3)
C110 0.035(3) 0.047(3) 0.039(3) -0.006(3) 0.001(2) 0.005(3)
C111 0.052(4) 0.055(4) 0.049(4) -0.009(3) 0.002(3) -0.005(3)
C112 0.067(5) 0.062(4) 0.067(4) 0.009(3) 0.005(4) -0.008(4)
C113 0.103(7) 0.106(6) 0.028(4) -0.007(4) 0.001(4) -0.005(5)
C114 0.064(5) 0.061(4) 0.033(3) 0.002(3) -0.008(3) 0.021(4)
C115 0.056(4) 0.054(4) 0.038(3) 0.025(3) -0.003(3) 0.002(3)
C116 0.069(5) 0.042(4) 0.051(4) 0.017(3) 0.007(3) -0.001(3)
C117 0.078(5) 0.048(4) 0.049(4) 0.001(3) 0.025(4) -0.013(4)
C118 0.084(6) 0.121(7) 0.056(5) -0.007(5) 0.037(4) -0.017(6)
C119 0.045(4) 0.076(5) 0.053(4) 0.005(4) 0.015(3) 0.018(4)
C120 0.047(4) 0.069(5) 0.057(4) -0.034(4) 0.011(3) 0.009(3)
C121 0.055(4) 0.053(4) 0.059(4) -0.035(3) 0.003(3) 0.006(3)
C122 0.091(6) 0.047(4) 0.036(3) -0.013(3) -0.003(4) -0.009(4)
C123 0.063(5) 0.046(4) 0.056(4) -0.014(3) -0.030(4) 0.005(3)
C124 0.063(5) 0.050(4) 0.048(4) 0.001(3) -0.032(3) 0.008(4)
C125 0.038(4) 0.065(4) 0.057(4) 0.016(4) -0.016(3) 0.004(3)
C126 0.043(4) 0.049(4) 0.062(4) 0.009(3) -0.010(3) 0.022(3)
C127 0.062(4) 0.033(3) 0.052(4) 0.007(3) -0.012(3) 0.019(3)
C128 0.115(7) 0.027(3) 0.071(5) 0.006(3) 0.005(5) 0.035(4)
C129 0.074(5) 0.028(3) 0.068(4) 0.010(3) 0.010(4) 0.005(3)
C130 0.089(6) 0.034(4) 0.070(5) -0.005(3) 0.002(4) -0.015(4)
C131 0.063(5) 0.057(4) 0.063(4) -0.002(4) -0.008(4) -0.028(4)
C132 0.039(4) 0.055(4) 0.100(6) 0.017(4) 0.023(4) -0.006(3)
C133 0.041(4) 0.060(4) 0.093(5) -0.005(4) 0.021(4) -0.001(3)
C134 0.029(4) 0.067(5) 0.083(5) -0.034(4) -0.010(3) 0.012(3)
C135 0.039(4) 0.061(4) 0.073(5) -0.020(4) -0.013(3) 0.036(3)
C136 0.048(4) 0.038(3) 0.078(5) -0.016(3) 0.008(4) 0.016(3)
C137 0.130(8) 0.034(4) 0.079(5) -0.015(4) -0.018(5) 0.049(4)
C138 0.062(5) 0.029(3) 0.060(4) -0.019(3) -0.018(4) 0.013(3)
C139 0.068(5) 0.026(3) 0.067(4) -0.011(3) -0.004(4) -0.005(3)
C140 0.045(4) 0.046(4) 0.064(4) -0.023(3) -0.002(3) -0.001(3)
C141 0.048(5) 0.064(5) 0.124(7) 0.004(5) -0.018(5) -0.018(4)
C142 0.034(4) 0.075(5) 0.108(6) -0.001(5) -0.009(4) -0.007(4)
C143 0.036(4) 0.058(4) 0.066(4) -0.014(4) 0.013(3) 0.004(3)
C144 0.041(4) 0.061(4) 0.057(4) 0.009(3) 0.008(3) 0.030(3)
C145 0.047(4) 0.031(3) 0.087(5) 0.001(3) 0.021(4) 0.017(3)
C146 0.103(6) 0.033(4) 0.088(6) -0.009(4) -0.002(5) 0.038(4)
C147 0.069(5) 0.037(4) 0.065(4) -0.020(3) -0.019(4) 0.016(3)
C148 0.094(6) 0.031(3) 0.049(4) -0.007(3) -0.011(4) -0.013(4)
C149 0.053(4) 0.055(4) 0.057(4) -0.032(4) 0.001(3) -0.005(3)
C150 0.041(4) 0.077(5) 0.127(7) -0.027(5) -0.019(4) -0.014(4)
C151 0.031(4) 0.078(5) 0.148(8) -0.027(6) -0.033(4) 0.011(4)
C152 0.041(4) 0.063(4) 0.057(4) 0.004(4) -0.023(3) 0.011(3)
C153 0.064(5) 0.065(5) 0.055(4) -0.010(4) -0.028(4) 0.045(4)
C154 0.082(6) 0.030(4) 0.080(5) 0.004(4) -0.050(5) 0.015(4)
C155 0.141(9) 0.037(4) 0.088(6) -0.002(4) -0.037(6) 0.042(5)
C156 0.055(5) 0.028(3) 0.088(5) 0.018(3) 0.002(4) 0.010(3)
C157 0.071(5) 0.053(4) 0.065(5) 0.005(4) 0.038(4) 0.008(4)
C158 0.074(5) 0.026(3) 0.062(4) -0.001(3) 0.007(4) -0.010(3)
C159 0.050(4) 0.041(4) 0.065(4) 0.012(3) 0.004(3) -0.003(3)
C160 0.071(5) 0.044(4) 0.066(4) 0.015(3) 0.028(4) 0.007(3)
C161 0.112(6) 0.040(4) 0.041(4) 0.009(3) 0.011(4) -0.004(4)
C162 0.128(8) 0.112(7) 0.031(4) 0.006(4) 0.018(5) -0.007(6)
C163 0.084(5) 0.062(5) 0.047(4) 0.008(4) 0.020(4) 0.035(4)
C164 0.058(5) 0.064(5) 0.061(4) -0.021(4) 0.009(4) 0.022(4)
C165 0.079(5) 0.046(4) 0.062(4) -0.025(4) 0.004(4) 0.016(4)
C166 0.087(6) 0.044(4) 0.043(4) -0.020(3) 0.001(4) 0.011(4)
C167 0.074(5) 0.050(4) 0.039(3) -0.019(3) -0.022(3) 0.013(4)
C168 0.068(5) 0.064(4) 0.034(3) -0.007(3) -0.030(3) 0.016(4)
C169 0.083(5) 0.061(5) 0.036(3) 0.013(3) -0.013(3) 0.018(4)
C170 0.087(6) 0.049(4) 0.056(4) 0.023(4) -0.025(4) 0.015(4)
C171 0.089(6) 0.044(4) 0.062(4) 0.030(4) -0.016(4) -0.008(4)
C172 0.112(7) 0.098(6) 0.033(4) -0.005(4) 0.011(4) 0.002(6)
C72 0.053(4) 0.086(5) 0.079(5) -0.017(4) 0.017(4) -0.012(4)
C76B 0.07(3) 0.12(3) 0.08(3) -0.03(2) 0.05(2) -0.01(2)
C179 0.076(7) 0.100(7) 0.117(7) 0.016(6) -0.021(6) -0.005(5)

loop_
_atom_type_symbol
_atom_type_description
_atom_type_scat_dispersion_real
_atom_type_scat_dispersion_imag
_atom_type_scat_source
C C 0.0033 0.0016 'International Tables Vol C Tables 4.2.6.8 and 6.1.1.4'
H H 0.0000 0.0000 'International Tables Vol C Tables 4.2.6.8 and 6.1.1.4'
S S 0.1246 0.1234 'International Tables Vol C Tables 4.2.6.8 and 6.1.1.4'

loop_
_geom_angle_atom_site_label_1
_geom_angle_atom_site_label_2
_geom_angle_atom_site_label_3
_geom_angle
C2 C1 C48 130.7(6)
C1 C2 C3 137.1(6)
C4 C3 C2 132.5(5)
C4 C3 S1 111.8(4)
C2 C3 S1 115.5(4)
C3 C4 C5 112.1(5)
C3 C4 C49 122.9(5)
C5 C4 C49 124.7(5)
C6 C5 C4 112.7(4)
C6 C5 C53 121.6(5)
C4 C5 C53 125.6(5)
C5 C6 C7 130.0(4)
C5 C6 S1 111.4(4)
C7 C6 S1 118.3(4)
C6 S1 C3 91.9(2)
C8 C7 C6 174.7(5)
C7 C8 C9 173.7(5)
C10 C9 C8 130.0(5)
C10 C9 S2 111.9(4)
C8 C9 S2 118.1(4)
C9 C10 C11 112.2(4)
C9 C10 C57 121.7(4)
C11 C10 C57 126.0(4)
C12 C11 C10 112.6(4)
C12 C11 C61 122.1(4)
C10 C11 C61 125.2(4)
C11 C12 C13 129.3(5)
C11 C12 S2 112.4(4)
C13 C12 S2 118.1(4)
C12 S2 C9 90.9(2)
C14 C13 C12 175.7(6)
C13 C14 C15 172.3(6)
C16 C15 C14 128.4(5)
C16 C15 S3 112.8(4)
C14 C15 S3 118.7(4)
C15 C16 C17 111.2(5)
C15 C16 C65 122.7(5)
C17 C16 C65 126.0(5)
C18 C17 C16 112.8(5)
C18 C17 C69 121.7(5)
C16 C17 C69 125.5(5)
C17 C18 C19 129.3(5)
C17 C18 S3 111.9(4)
C19 C18 S3 118.8(4)
C15 S3 C18 91.2(3)
C20 C19 C18 179.0(6)
C19 C20 C21 169.0(7)
C22 C21 C20 128.8(5)
C22 C21 S4 112.4(4)
C20 C21 S4 118.6(4)
C21 S4 C24 90.7(3)
C21 C22 C23 112.8(5)
C21 C22 C73 122.1(5)
C23 C22 C73 125.0(5)
C24 C23 C22 111.8(6)
C24 C23 C77 121.5(6)
C22 C23 C77 126.7(6)
C23 C24 C25 128.2(7)
C23 C24 S4 112.4(5)
C25 C24 S4 119.4(6)
C26 C25 C24 141.3(11)
C25 C26 C27 148.4(10)
C28 C27 C26 133.2(6)
C28 C27 S5 111.6(4)
C26 C27 S5 115.1(5)
C27 C28 C29 113.0(5)
C27 C28 C81 124.4(6)
C29 C28 C81 122.5(5)
C30 C29 C28 112.1(5)
C30 C29 C85 121.5(5)
C28 C29 C85 126.4(5)
C29 C30 C31 130.9(5)
C29 C30 S5 111.5(4)
C31 C30 S5 117.5(4)
C27 S5 C30 91.7(3)
C32 C31 C30 171.7(6)
C31 C32 C33 175.2(6)
C34 C33 C32 129.8(5)
C34 C33 S6 111.8(4)
C32 C33 S6 118.3(4)
C33 C34 C35 113.3(5)
C33 C34 C89 120.9(5)
C35 C34 C89 125.8(5)
C36 C35 C34 111.6(5)
C36 C35 C93 120.4(5)
C34 C35 C93 127.9(5)
C35 C36 C37 128.9(5)
C35 C36 S6 112.1(4)
C37 C36 S6 119.0(4)
C33 S6 C36 91.3(3)
C38 C37 C36 178.0(6)
C37 C38 C39 173.5(6)
C40 C39 C38 127.9(5)
C40 C39 S7 112.4(4)
C38 C39 S7 119.5(4)
C39 C40 C41 112.2(5)
C39 C40 C97 123.1(5)
C41 C40 C97 124.5(5)
C42 C41 C40 112.3(5)
C42 C41 C101 122.1(5)
C40 C41 C101 125.6(5)
C41 C42 C43 128.4(5)
C41 C42 S7 111.9(4)
C43 C42 S7 119.6(4)
C39 S7 C42 91.2(3)
C44 C43 C42 177.3(6)
C43 C44 C45 166.9(6)
C46 C45 C44 130.4(5)
C46 C45 S8 112.8(4)
C44 C45 S8 116.7(4)
C48 S8 C45 91.3(3)
C45 C46 C47 111.6(5)
C45 C46 C105 123.6(5)
C47 C46 C105 124.9(5)
C48 C47 C46 112.8(5)
C48 C47 C109 122.5(5)
C46 C47 C109 124.7(5)
C47 C48 C1 128.9(5)
C47 C48 S8 111.5(4)
C1 C48 S8 119.5(4)
C50 C49 C4 114.8(4)
C49 C50 C51 111.8(4)
C52 C51 C50 113.3(5)
C54 C53 C5 114.9(5)
C53 C54 C55 113.2(5)
C56 C55 C54 116.1(5)
C10 C57 C58 113.3(4)
C59 C58 C57 115.2(5)
C58 C59 C60 112.3(5)
C11 C61 C62 114.7(4)
C61 C62 C63 112.7(4)
C64 C63 C62 113.3(5)
C16 C65 C66 113.3(4)
C67 C66 C65 115.8(6)
C68 C67 C66 113.9(7)
C17 C69 C70 114.6(4)
C69 C70 C71 111.2(4)
C72 C71 C70 112.3(5)
C22 C73 C74 115.8(4)
C73 C74 C179 114.9(6)
C23 C77 C78A 111.9(5)
C79A C78A C77 102.6(8)
C78A C79A C80A 103.0(8)
C28 C81 C82 112.0(4)
C83 C82 C81 112.4(5)
C82 C83 C84 112.5(5)
C86 C85 C29 114.9(5)
C85 C86 C87 116.1(6)
C88 C87 C86 115.4(6)
C34 C89 C90 113.7(4)
C91 C90 C89 113.1(5)
C92 C91 C90 114.5(6)
C35 C93 C94 114.7(4)
C95 C94 C93 113.3(4)
C96 C95 C94 113.5(5)
C98 C97 C40 116.5(4)
C97 C98 C99 111.2(4)
C100 C99 C98 115.0(5)
C41 C101 C102 112.8(4)
C101 C102 C103 114.9(5)
C104 C103 C102 113.3(6)
C46 C105 C106 114.9(4)
C105 C106 C107 113.6(5)
C106 C107 C108 113.7(6)
C47 C109 C110 114.4(4)
C111 C110 C109 113.4(4)
C110 C111 C112 113.6(4)
C118 C113 C114 118.7(7)
C118 C113 C122 120.7(8)
C114 C113 C122 109.5(7)
C115 C114 C124 120.8(6)
C115 C114 C113 122.0(6)
C124 C114 C113 104.8(6)
C114 C115 C127 119.9(6)
C114 C115 C116 118.4(6)
C127 C115 C116 109.4(5)
C117 C116 C129 118.8(6)
C117 C116 C115 118.7(6)
C129 C116 C115 110.7(6)
C116 C117 C132 119.7(6)
C116 C117 C118 120.7(7)
C132 C117 C118 107.0(6)
C113 C118 C117 121.5(8)
C113 C118 C119 117.9(8)
C117 C118 C119 109.1(7)
C120 C119 C133 120.0(6)
C120 C119 C118 122.3(6)
C133 C119 C118 104.7(6)
C119 C120 C136 119.9(6)
C119 C120 C121 118.8(6)
C136 C120 C121 109.8(6)
C122 C121 C138 120.1(6)
C122 C121 C120 118.1(6)
C138 C121 C120 110.2(6)
C121 C122 C123 119.9(6)
C121 C122 C113 122.0(7)
C123 C122 C113 105.1(6)
C140 C123 C122 119.3(6)
C140 C123 C124 119.9(7)
C122 C123 C124 109.7(6)
C125 C124 C114 118.7(6)
C125 C124 C123 118.2(6)
C114 C124 C123 110.9(6)
C124 C125 C126 120.9(6)
C124 C125 C142 122.1(6)
C126 C125 C142 104.8(6)
C127 C126 C125 119.3(6)
C127 C126 C144 118.8(6)
C125 C126 C144 109.3(6)
C126 C127 C115 120.5(5)
C126 C127 C128 121.6(6)
C115 C127 C128 106.6(6)
C146 C128 C127 120.4(7)
C146 C128 C129 119.5(7)
C127 C128 C129 108.7(6)
C130 C129 C116 122.3(6)
C130 C129 C128 120.5(6)
C116 C129 C128 104.6(6)
C129 C130 C131 118.3(6)
C129 C130 C148 119.6(7)
C131 C130 C148 110.4(6)
C132 C131 C130 121.2(6)
C132 C131 C150 120.8(6)
C130 C131 C150 104.4(6)
C131 C132 C117 119.7(6)
C131 C132 C133 119.9(7)
C117 C132 C133 108.8(6)
C134 C133 C119 120.3(6)
C134 C133 C132 117.6(6)
C119 C133 C132 110.4(6)
C133 C134 C135 120.4(6)
C133 C134 C151 122.9(6)
C135 C134 C151 104.5(7)
C136 C135 C134 119.7(6)
C136 C135 C153 116.8(7)
C134 C135 C153 111.6(6)
C135 C136 C120 119.7(6)
C135 C136 C137 121.5(6)
C120 C136 C137 105.5(6)
C155 C137 C138 121.9(9)
C155 C137 C136 118.4(8)
C138 C137 C136 108.5(6)
C139 C138 C121 119.6(5)
C139 C138 C137 121.2(7)
C121 C138 C137 106.1(6)
C138 C139 C140 119.5(6)
C138 C139 C158 118.5(6)
C140 C139 C158 110.5(6)
C123 C140 C139 121.6(6)
C123 C140 C141 120.8(6)
C139 C140 C141 104.7(6)
C142 C141 C159 120.2(7)
C142 C141 C140 120.0(7)
C159 C141 C140 108.3(6)
C141 C142 C143 119.0(7)
C141 C142 C125 118.9(7)
C143 C142 C125 109.3(6)
C157 C143 C144 119.9(6)
C157 C143 C142 122.7(6)
C144 C143 C142 106.0(6)
C145 C144 C143 119.4(5)
C145 C144 C126 118.6(6)
C143 C144 C126 110.5(6)
C144 C145 C164 119.9(6)
C144 C145 C146 122.3(6)
C164 C145 C146 105.9(6)
C128 C146 C145 118.2(7)
C128 C146 C147 118.4(8)
C145 C146 C147 110.1(6)
C148 C147 C165 121.3(6)
C148 C147 C146 122.8(7)
C165 C147 C146 104.7(7)
C147 C148 C149 119.2(6)
C147 C148 C130 119.2(6)
C149 C148 C130 109.0(7)
C167 C149 C148 118.7(6)
C167 C149 C150 121.7(6)
C148 C149 C150 107.3(6)
C151 C150 C149 121.1(8)
C151 C150 C131 119.5(8)
C149 C150 C131 108.9(6)
C150 C151 C152 119.5(8)
C150 C151 C134 119.2(8)
C152 C151 C134 108.8(6)
C168 C152 C153 119.4(7)
C168 C152 C151 121.5(6)
C153 C152 C151 106.4(6)
C154 C153 C152 119.6(7)
C154 C153 C135 120.0(6)
C152 C153 C135 108.6(7)
C153 C154 C170 119.5(6)
C153 C154 C155 121.5(8)
C170 C154 C155 106.4(8)
C137 C155 C154 121.7(9)
C137 C155 C156 116.8(8)
C154 C155 C156 109.7(8)
C158 C156 C171 119.9(6)
C158 C156 C155 123.6(7)
C171 C156 C155 104.5(6)
C143 C157 C163 120.2(6)
C143 C157 C160 118.2(6)
C163 C157 C160 109.8(6)
C156 C158 C159 119.5(6)
C156 C158 C139 117.9(6)
C159 C158 C139 110.0(6)
C160 C159 C158 120.3(6)
C160 C159 C141 121.8(6)
C158 C159 C141 106.3(6)
C159 C160 C161 120.1(6)
C159 C160 C157 117.9(6)
C161 C160 C157 109.9(6)
C171 C161 C160 119.9(6)
C171 C161 C162 122.8(8)
C160 C161 C162 105.3(6)
C172 C162 C161 120.6(9)
C172 C162 C163 117.4(8)
C161 C162 C163 110.0(7)
C164 C163 C157 120.4(6)
C164 C163 C162 122.7(7)
C157 C163 C162 104.9(6)
C163 C164 C145 120.2(6)
C163 C164 C165 118.7(6)
C145 C164 C165 109.4(6)
C166 C165 C147 119.9(7)
C166 C165 C164 118.0(7)
C147 C165 C164 109.7(6)
C165 C166 C167 120.9(6)
C165 C166 C172 121.2(7)
C167 C166 C172 106.5(6)
C149 C167 C166 120.0(6)
C149 C167 C168 118.3(6)
C166 C167 C168 110.0(6)
C152 C168 C169 120.0(6)
C152 C168 C167 117.7(6)
C169 C168 C167 110.1(6)
C170 C169 C168 120.5(7)
C170 C169 C172 122.0(7)
C168 C169 C172 106.1(6)
C169 C170 C154 121.0(7)
C169 C170 C171 118.3(7)
C154 C170 C171 109.0(7)
C161 C171 C156 120.3(6)
C161 C171 C170 117.9(7)
C156 C171 C170 110.4(7)
C162 C172 C166 121.9(8)
C162 C172 C169 118.3(8)
C166 C172 C169 107.2(7)
C76B C179 C76A 69.6(19)
C76B C179 C74 125(2)
C76A C179 C74 117.2(8)

loop_
_geom_bond_atom_site_label_1
_geom_bond_atom_site_label_2
_geom_bond_distance
C1 C2 1.261(7)
C1 C48 1.457(7)
C2 C3 1.447(7)
C3 C4 1.371(7)
C3 S1 1.723(5)
C4 C5 1.426(7)
C4 C49 1.516(7)
C5 C6 1.377(7)
C5 C53 1.521(7)
C6 C7 1.413(7)
C6 S1 1.718(5)
C7 C8 1.196(7)
C8 C9 1.414(7)
C9 C10 1.387(6)
C9 S2 1.730(5)
C10 C11 1.412(7)
C10 C57 1.491(7)
C11 C12 1.370(7)
C11 C61 1.512(6)
C12 C13 1.422(7)
C12 S2 1.730(5)
C13 C14 1.186(7)
C14 C15 1.420(7)
C15 C16 1.380(7)
C15 S3 1.716(6)
C16 C17 1.433(7)
C16 C65 1.494(7)
C17 C18 1.367(7)
C17 C69 1.508(7)
C18 C19 1.424(8)
C18 S3 1.732(5)
C19 C20 1.188(7)
C20 C21 1.414(8)
C21 C22 1.378(7)
C21 S4 1.712(6)
S4 C24 1.748(6)
C22 C23 1.420(8)
C22 C73 1.505(8)
C23 C24 1.365(9)
C23 C77 1.500(8)
C24 C25 1.459(10)
C25 C26 1.142(9)
C26 C27 1.454(9)
C27 C28 1.371(7)
C27 S5 1.712(6)
C28 C29 1.421(8)
C28 C81 1.506(7)
C29 C30 1.369(7)
C29 C85 1.512(7)
C30 C31 1.412(8)
C30 S5 1.735(5)
C31 C32 1.197(7)
C32 C33 1.404(8)
C33 C34 1.375(7)
C33 S6 1.731(5)
C34 C35 1.422(7)
C34 C89 1.512(7)
C35 C36 1.389(7)
C35 C93 1.497(7)
C36 C37 1.406(8)
C36 S6 1.733(5)
C37 C38 1.197(7)
C38 C39 1.412(8)
C39 C40 1.382(7)
C39 S7 1.724(6)
C40 C41 1.413(7)
C40 C97 1.503(7)
C41 C42 1.391(7)
C41 C101 1.498(7)
C42 C43 1.423(8)
C42 S7 1.727(5)
C43 C44 1.190(7)
C44 C45 1.418(8)
C45 C46 1.372(7)
C45 S8 1.731(5)
S8 C48 1.724(5)
C46 C47 1.427(7)
C46 C105 1.504(7)
C47 C48 1.391(7)
C47 C109 1.496(7)
C49 C50 1.506(7)
C50 C51 1.539(7)
C51 C52 1.506(7)
C53 C54 1.478(7)
C54 C55 1.544(8)
C55 C56 1.485(8)
C57 C58 1.520(7)
C58 C59 1.492(8)
C59 C60 1.538(8)
C61 C62 1.525(7)
C62 C63 1.528(7)
C63 C64 1.498(7)
C65 C66 1.517(8)
C66 C67 1.516(9)
C67 C68 1.366(10)
C69 C70 1.509(7)
C70 C71 1.537(7)
C71 C72 1.504(8)
C73 C74 1.514(8)
C74 C179 1.555(9)
C76A C179 1.425(12)
C77 C78A 1.660(11)
C78A C79A 1.340(12)
C79A C80A 1.685(11)
C81 C82 1.550(7)
C82 C83 1.502(8)
C83 C84 1.520(8)
C85 C86 1.503(8)
C86 C87 1.537(9)
C87 C88 1.436(9)
C89 C90 1.525(7)
C90 C91 1.515(7)
C91 C92 1.502(9)
C93 C94 1.519(7)
C94 C95 1.511(7)
C95 C96 1.509(8)
C97 C98 1.503(7)
C98 C99 1.521(7)
C99 C100 1.493(8)
C101 C102 1.520(7)
C102 C103 1.521(8)
C103 C104 1.468(9)
C105 C106 1.527(7)
C106 C107 1.531(8)
C107 C108 1.529(9)
C109 C110 1.530(7)
C110 C111 1.515(7)
C111 C112 1.520(7)
C113 C118 1.306(10)
C113 C114 1.487(10)
C113 C122 1.501(9)
C114 C115 1.376(8)
C114 C124 1.431(9)
C115 C127 1.442(8)
C115 C116 1.459(8)
C116 C117 1.399(8)
C116 C129 1.436(8)
C117 C132 1.447(9)
C117 C118 1.460(9)
C118 C119 1.528(10)
C119 C120 1.375(9)
C119 C133 1.436(9)
C120 C136 1.429(8)
C120 C121 1.476(8)
C121 C122 1.385(9)
C121 C138 1.435(8)
C122 C123 1.429(9)
C123 C140 1.367(8)
C123 C124 1.449(8)
C124 C125 1.394(9)
C125 C126 1.442(8)
C125 C142 1.507(9)
C126 C127 1.368(8)
C126 C144 1.449(8)
C127 C128 1.477(9)
C128 C146 1.333(9)
C128 C129 1.533(9)
C129 C130 1.371(9)
C130 C131 1.443(9)
C130 C148 1.450(9)
C131 C132 1.380(9)
C131 C150 1.527(10)
C132 C133 1.468(8)
C133 C134 1.362(9)
C134 C135 1.426(9)
C134 C151 1.523(10)
C135 C136 1.395(8)
C135 C153 1.461(9)
C136 C137 1.534(10)
C137 C155 1.293(10)
C137 C138 1.491(9)
C138 C139 1.382(8)
C139 C140 1.421(8)
C139 C158 1.454(8)
C140 C141 1.531(10)
C141 C142 1.295(9)
C141 C159 1.478(9)
C142 C143 1.464(9)
C143 C157 1.386(8)
C143 C144 1.425(8)
C144 C145 1.390(8)
C145 C164 1.420(8)
C145 C146 1.465(9)
C146 C147 1.490(9)
C147 C148 1.369(9)
C147 C165 1.427(9)
C148 C149 1.443(9)
C149 C167 1.403(8)
C149 C150 1.451(9)
C150 C151 1.292(9)
C151 C152 1.488(10)
C152 C168 1.400(9)
C152 C153 1.444(9)
C153 C154 1.392(10)
C154 C170 1.425(10)
C154 C155 1.450(9)
C155 C156 1.500(11)
C156 C158 1.384(8)
C156 C171 1.419(9)
C157 C163 1.405(9)
C157 C160 1.447(8)
C158 C159 1.424(8)
C159 C160 1.384(8)
C160 C161 1.407(9)
C161 C171 1.386(9)
C161 C162 1.458(10)
C162 C172 1.286(10)
C162 C163 1.476(10)
C163 C164 1.370(9)
C164 C165 1.469(9)
C165 C166 1.344(8)
C166 C167 1.421(9)
C166 C172 1.498(10)
C167 C168 1.459(8)
C168 C169 1.414(9)
C169 C170 1.367(9)
C169 C172 1.522(10)
C170 C171 1.454(9)
C76B C179 1.15(3)

loop_
_geom_torsion_atom_site_label_1
_geom_torsion_atom_site_label_2
_geom_torsion_atom_site_label_3
_geom_torsion_atom_site_label_4
_geom_torsion
C48 C1 C2 C3 -178.1(5)
C1 C2 C3 C4 -25.5(11)
C1 C2 C3 S1 158.4(6)
C2 C3 C4 C5 -178.2(5)
S1 C3 C4 C5 -2.0(5)
C2 C3 C4 C49 -3.9(9)
S1 C3 C4 C49 172.3(4)
C3 C4 C5 C6 0.7(6)
C49 C4 C5 C6 -173.5(4)
C3 C4 C5 C53 176.0(5)
C49 C4 C5 C53 1.8(8)
C4 C5 C6 C7 174.9(5)
C53 C5 C6 C7 -0.6(8)
C4 C5 C6 S1 0.9(5)
C53 C5 C6 S1 -174.6(4)
C5 C6 S1 C3 -1.7(4)
C7 C6 S1 C3 -176.5(4)
C4 C3 S1 C6 2.2(4)
C2 C3 S1 C6 179.1(4)
C5 C6 C7 C8 -157(5)
S1 C6 C7 C8 17(6)
C6 C7 C8 C9 3(10)
C7 C8 C9 C10 152(5)
C7 C8 C9 S2 -25(5)
C8 C9 C10 C11 -175.8(5)
S2 C9 C10 C11 1.7(5)
C8 C9 C10 C57 2.2(8)
S2 C9 C10 C57 179.7(4)
C9 C10 C11 C12 -1.4(6)
C57 C10 C11 C12 -179.3(5)
C9 C10 C11 C61 176.4(4)
C57 C10 C11 C61 -1.5(8)
C10 C11 C12 C13 175.5(5)
C61 C11 C12 C13 -2.4(8)
C10 C11 C12 S2 0.5(5)
C61 C11 C12 S2 -177.4(3)
C11 C12 S2 C9 0.3(4)
C13 C12 S2 C9 -175.3(4)
C10 C9 S2 C12 -1.1(4)
C8 C9 S2 C12 176.7(4)
C11 C12 C13 C14 -168(8)
S2 C12 C13 C14 7(8)
C12 C13 C14 C15 25(11)
C13 C14 C15 C16 -173(4)
C13 C14 C15 S3 5(4)
C14 C15 C16 C17 175.9(5)
S3 C15 C16 C17 -1.4(5)
C14 C15 C16 C65 -3.2(8)
S3 C15 C16 C65 179.5(4)
C15 C16 C17 C18 0.3(6)
C65 C16 C17 C18 179.4(5)
C15 C16 C17 C69 -177.4(5)
C65 C16 C17 C69 1.7(8)
C16 C17 C18 C19 -177.7(5)
C69 C17 C18 C19 0.1(8)
C16 C17 C18 S3 0.9(5)
C69 C17 C18 S3 178.7(4)
C16 C15 S3 C18 1.6(4)
C14 C15 S3 C18 -176.0(4)
C17 C18 S3 C15 -1.4(4)
C19 C18 S3 C15 177.3(4)
C17 C18 C19 C20 50(49)
S3 C18 C19 C20 -128(48)
C18 C19 C20 C21 113(48)
C19 C20 C21 C22 158(3)
C19 C20 C21 S4 -16(3)
C22 C21 S4 C24 -0.3(4)
C20 C21 S4 C24 174.6(4)
C20 C21 C22 C23 -173.7(5)
S4 C21 C22 C23 0.5(6)
C20 C21 C22 C73 6.3(8)
S4 C21 C22 C73 -179.5(4)
C21 C22 C23 C24 -0.6(7)
C73 C22 C23 C24 179.5(5)
C21 C22 C23 C77 176.1(5)
C73 C22 C23 C77 -3.9(9)
C22 C23 C24 C25 -179.5(5)
C77 C23 C24 C25 3.7(9)
C22 C23 C24 S4 0.3(6)
C77 C23 C24 S4 -176.5(4)
C21 S4 C24 C23 0.0(4)
C21 S4 C24 C25 179.8(5)
C23 C24 C25 C26 176.2(9)
S4 C24 C25 C26 -3.6(13)
C24 C25 C26 C27 173.2(8)
C25 C26 C27 C28 7.6(17)
C25 C26 C27 S5 -169.8(11)
C26 C27 C28 C29 -176.2(6)
S5 C27 C28 C29 1.2(6)
C26 C27 C28 C81 4.4(9)
S5 C27 C28 C81 -178.2(4)
C27 C28 C29 C30 -0.1(6)
C81 C28 C29 C30 179.3(5)
C27 C28 C29 C85 179.2(5)
C81 C28 C29 C85 -1.4(8)
C28 C29 C30 C31 175.3(5)
C85 C29 C30 C31 -4.1(9)
C28 C29 C30 S5 -1.0(6)
C85 C29 C30 S5 179.6(4)
C28 C27 S5 C30 -1.5(4)
C26 C27 S5 C30 176.4(4)
C29 C30 S5 C27 1.4(4)
C31 C30 S5 C27 -175.4(4)
C29 C30 C31 C32 -169(4)
S5 C30 C31 C32 7(4)
C30 C31 C32 C33 -19(10)
C31 C32 C33 C34 -141(7)
C31 C32 C33 S6 34(7)
C32 C33 C34 C35 175.2(5)
S6 C33 C34 C35 -0.6(6)
C32 C33 C34 C89 -6.1(9)
S6 C33 C34 C89 178.2(4)
C33 C34 C35 C36 0.3(7)
C89 C34 C35 C36 -178.4(5)
C33 C34 C35 C93 -176.5(5)
C89 C34 C35 C93 4.8(9)
C34 C35 C36 C37 -179.0(5)
C93 C35 C36 C37 -2.0(9)
C34 C35 C36 S6 0.1(6)
C93 C35 C36 S6 177.1(4)
C34 C33 S6 C36 0.5(4)
C32 C33 S6 C36 -175.8(4)
C35 C36 S6 C33 -0.3(4)
C37 C36 S6 C33 178.9(5)
C35 C36 C37 C38 -116(18)
S6 C36 C37 C38 65(18)
C36 C37 C38 C39 -70(20)
C37 C38 C39 C40 149(5)
C37 C38 C39 S7 -25(5)
C38 C39 C40 C41 -173.9(5)
S7 C39 C40 C41 0.4(5)
C38 C39 C40 C97 1.3(8)
S7 C39 C40 C97 175.6(4)
C39 C40 C41 C42 0.4(6)
C97 C40 C41 C42 -174.7(4)
C39 C40 C41 C101 178.9(5)
C97 C40 C41 C101 3.7(8)
C40 C41 C42 C43 174.1(5)
C101 C41 C42 C43 -4.4(8)
C40 C41 C42 S7 -1.0(5)
C101 C41 C42 S7 -179.5(4)
C40 C39 S7 C42 -0.8(4)
C38 C39 S7 C42 174.0(4)
C41 C42 S7 C39 1.0(4)
C43 C42 S7 C39 -174.5(4)
C41 C42 C43 C44 -45(15)
S7 C42 C43 C44 129(14)
C42 C43 C44 C45 -102(14)
C43 C44 C45 C46 178(100)
C43 C44 C45 S8 -4(3)
C46 C45 S8 C48 -0.9(4)
C44 C45 S8 C48 -178.9(4)
C44 C45 C46 C47 178.6(5)
S8 C45 C46 C47 0.9(6)
C44 C45 C46 C105 -0.4(9)
S8 C45 C46 C105 -178.1(4)
C45 C46 C47 C48 -0.4(6)
C105 C46 C47 C48 178.6(5)
C45 C46 C47 C109 178.9(5)
C105 C46 C47 C109 -2.0(8)
C46 C47 C48 C1 -178.6(5)
C109 C47 C48 C1 2.1(8)
C46 C47 C48 S8 -0.3(6)
C109 C47 C48 S8 -179.6(4)
C2 C1 C48 C47 -178.1(6)
C2 C1 C48 S8 3.7(8)
C45 S8 C48 C47 0.6(4)
C45 S8 C48 C1 179.1(4)
C3 C4 C49 C50 95.1(6)
C5 C4 C49 C50 -91.4(6)
C4 C49 C50 C51 -174.9(5)
C49 C50 C51 C52 179.0(5)
C6 C5 C53 C54 -78.3(7)
C4 C5 C53 C54 106.8(6)
C5 C53 C54 C55 176.3(5)
C53 C54 C55 C56 -63.7(8)
C9 C10 C57 C58 101.5(6)
C11 C10 C57 C58 -80.8(6)
C10 C57 C58 C59 -59.6(7)
C57 C58 C59 C60 -170.8(5)
C12 C11 C61 C62 -76.5(6)
C10 C11 C61 C62 105.9(6)
C11 C61 C62 C63 173.2(4)
C61 C62 C63 C64 62.1(6)
C15 C16 C65 C66 -81.4(6)
C17 C16 C65 C66 99.6(6)
C16 C65 C66 C67 178.0(6)
C65 C66 C67 C68 75.6(10)
C18 C17 C69 C70 86.6(7)
C16 C17 C69 C70 -95.9(6)
C17 C69 C70 C71 -176.1(5)
C69 C70 C71 C72 -178.1(5)
C21 C22 C73 C74 78.9(7)
C23 C22 C73 C74 -101.1(6)
C22 C73 C74 C179 177.5(5)
C24 C23 C77 C78A -72.5(9)
C22 C23 C77 C78A 111.1(8)
C23 C77 C78A C79A -89.3(9)
C77 C78A C79A C80A -174.1(5)
C27 C28 C81 C82 76.9(7)
C29 C28 C81 C82 -102.4(6)
C28 C81 C82 C83 176.2(6)
C81 C82 C83 C84 -179.1(6)
C30 C29 C85 C86 -102.9(6)
C28 C29 C85 C86 77.8(7)
C29 C85 C86 C87 173.1(6)
C85 C86 C87 C88 53.3(10)
C33 C34 C89 C90 -72.2(7)
C35 C34 C89 C90 106.4(6)
C34 C89 C90 C91 175.5(5)
C89 C90 C91 C92 -178.4(6)
C36 C35 C93 C94 90.0(6)
C34 C35 C93 C94 -93.4(7)
C35 C93 C94 C95 -164.7(5)
C93 C94 C95 C96 -175.3(5)
C39 C40 C97 C98 104.0(6)
C41 C40 C97 C98 -81.4(6)
C40 C97 C98 C99 172.6(5)
C97 C98 C99 C100 177.5(5)
C42 C41 C101 C102 -75.5(6)
C40 C41 C101 C102 106.2(6)
C41 C101 C102 C103 -178.5(5)
C101 C102 C103 C104 -59.2(8)
C45 C46 C105 C106 -102.7(6)
C47 C46 C105 C106 78.4(7)
C46 C105 C106 C107 -169.8(5)
C105 C106 C107 C108 73.5(7)
C48 C47 C109 C110 76.8(6)
C46 C47 C109 C110 -102.5(6)
C47 C109 C110 C111 173.0(5)
C109 C110 C111 C112 178.5(5)
C118 C113 C114 C115 -3.3(10)
C122 C113 C114 C115 141.0(6)
C118 C113 C114 C124 -145.3(7)
C122 C113 C114 C124 -1.0(6)
C124 C114 C115 C127 0.5(8)
C113 C114 C115 C127 -135.7(6)
C124 C114 C115 C116 138.8(6)
C113 C114 C115 C116 2.7(8)
C114 C115 C116 C117 -0.2(8)
C127 C115 C116 C117 142.2(5)
C114 C115 C116 C129 -142.7(5)
C127 C115 C116 C129 -0.3(6)
C129 C116 C117 C132 0.8(8)
C115 C116 C117 C132 -138.7(6)
C129 C116 C117 C118 137.7(6)
C115 C116 C117 C118 -1.8(8)
C114 C113 C118 C117 1.3(10)
C122 C113 C118 C117 -138.9(7)
C114 C113 C118 C119 140.7(6)
C122 C113 C118 C119 0.5(10)
C116 C117 C118 C113 1.2(10)
C132 C117 C118 C113 142.8(7)
C116 C117 C118 C119 -141.4(6)
C132 C117 C118 C119 0.3(7)
C113 C118 C119 C120 -3.5(10)
C117 C118 C119 C120 140.6(6)
C113 C118 C119 C133 -144.5(7)
C117 C118 C119 C133 -0.5(7)
C133 C119 C120 C136 -1.0(9)
C118 C119 C120 C136 -136.4(6)
C133 C119 C120 C121 138.6(6)
C118 C119 C120 C121 3.2(9)
C119 C120 C121 C122 0.0(8)
C136 C120 C121 C122 143.4(6)
C119 C120 C121 C138 -143.2(6)
C136 C120 C121 C138 0.2(6)
C138 C121 C122 C123 0.9(8)
C120 C121 C122 C123 -138.6(6)
C138 C121 C122 C113 136.5(6)
C120 C121 C122 C113 -3.0(9)
C118 C113 C122 C121 2.7(10)
C114 C113 C122 C121 -140.7(6)
C118 C113 C122 C123 143.8(7)
C114 C113 C122 C123 0.4(6)
C121 C122 C123 C140 -1.4(8)
C113 C122 C123 C140 -143.5(5)
C121 C122 C123 C124 142.5(5)
C113 C122 C123 C124 0.4(6)
C115 C114 C124 C125 0.4(8)
C113 C114 C124 C125 143.0(5)
C115 C114 C124 C123 -141.3(5)
C113 C114 C124 C123 1.3(6)
C140 C123 C124 C125 0.7(8)
C122 C123 C124 C125 -143.0(6)
C140 C123 C124 C114 142.6(6)
C122 C123 C124 C114 -1.1(7)
C114 C124 C125 C126 -0.6(8)
C123 C124 C125 C126 138.3(6)
C114 C124 C125 C142 -137.4(6)
C123 C124 C125 C142 1.5(8)
C124 C125 C126 C127 -0.1(8)
C142 C125 C126 C127 143.1(5)
C124 C125 C126 C144 -141.4(5)
C142 C125 C126 C144 1.7(6)
C125 C126 C127 C115 1.0(8)
C144 C126 C127 C115 138.7(5)
C125 C126 C127 C128 -137.6(6)
C144 C126 C127 C128 0.1(8)
C114 C115 C127 C126 -1.2(8)
C116 C115 C127 C126 -142.9(5)
C114 C115 C127 C128 142.8(5)
C116 C115 C127 C128 1.1(6)
C126 C127 C128 C146 -1.2(9)
C115 C127 C128 C146 -144.7(6)
C126 C127 C128 C129 142.0(6)
C115 C127 C128 C129 -1.4(6)
C117 C116 C129 C130 -1.3(9)
C115 C116 C129 C130 141.1(6)
C117 C116 C129 C128 -143.0(5)
C115 C116 C129 C128 -0.6(6)
C146 C128 C129 C130 2.4(9)
C127 C128 C129 C130 -141.3(5)
C146 C128 C129 C116 144.9(6)
C127 C128 C129 C116 1.2(6)
C116 C129 C130 C131 2.0(9)
C128 C129 C130 C131 137.9(6)
C116 C129 C130 C148 -137.6(6)
C128 C129 C130 C148 -1.7(8)
C129 C130 C131 C132 -2.2(9)
C148 C130 C131 C132 140.8(6)
C129 C130 C131 C150 -142.7(6)
C148 C130 C131 C150 0.3(7)
C130 C131 C132 C117 1.7(9)
C150 C131 C132 C117 136.0(6)
C130 C131 C132 C133 -137.3(6)
C150 C131 C132 C133 -3.1(9)
C116 C117 C132 C131 -1.0(9)
C118 C117 C132 C131 -143.1(6)
C116 C117 C132 C133 142.1(6)
C118 C117 C132 C133 0.0(7)
C120 C119 C133 C134 0.4(9)
C118 C119 C133 C134 142.6(6)
C120 C119 C133 C132 -141.7(6)
C118 C119 C133 C132 0.5(7)
C131 C132 C133 C134 -0.5(9)
C117 C132 C133 C134 -143.6(6)
C131 C132 C133 C119 142.7(6)
C117 C132 C133 C119 -0.3(7)
C119 C133 C134 C135 0.0(9)
C132 C133 C134 C135 139.5(6)
C119 C133 C134 C151 -136.5(7)
C132 C133 C134 C151 3.0(10)
C133 C134 C135 C136 0.2(9)
C151 C134 C135 C136 143.5(6)
C133 C134 C135 C153 -141.4(6)
C151 C134 C135 C153 1.9(6)
C134 C135 C136 C120 -0.8(9)
C153 C135 C136 C120 138.9(6)
C134 C135 C136 C137 -136.1(6)
C153 C135 C136 C137 3.6(8)
C119 C120 C136 C135 1.2(9)
C121 C120 C136 C135 -141.7(6)
C119 C120 C136 C137 142.8(6)
C121 C120 C136 C137 -0.1(6)
C135 C136 C137 C155 -3.8(9)
C120 C136 C137 C155 -144.4(6)
C135 C136 C137 C138 140.7(6)
C120 C136 C137 C138 0.1(6)
C122 C121 C138 C139 -0.8(8)
C120 C121 C138 C139 141.6(5)
C122 C121 C138 C137 -142.5(5)
C120 C121 C138 C137 -0.1(6)
C155 C137 C138 C139 2.1(9)
C136 C137 C138 C139 -140.9(6)
C155 C137 C138 C121 143.0(7)
C136 C137 C138 C121 0.0(6)
C121 C138 C139 C140 1.1(8)
C137 C138 C139 C140 137.0(6)
C121 C138 C139 C158 -138.8(5)
C137 C138 C139 C158 -2.9(8)
C122 C123 C140 C139 1.8(8)
C124 C123 C140 C139 -138.5(6)
C122 C123 C140 C141 137.4(6)
C124 C123 C140 C141 -2.9(8)
C138 C139 C140 C123 -1.7(8)
C158 C139 C140 C123 141.1(6)
C138 C139 C140 C141 -143.3(5)
C158 C139 C140 C141 -0.5(6)
C123 C140 C141 C142 2.9(9)
C139 C140 C141 C142 144.9(6)
C123 C140 C141 C159 -140.6(6)
C139 C140 C141 C159 1.4(7)
C159 C141 C142 C143 0.9(10)
C140 C141 C142 C143 -138.3(6)
C159 C141 C142 C125 138.5(7)
C140 C141 C142 C125 -0.7(9)
C124 C125 C142 C141 -1.4(9)
C126 C125 C142 C141 -144.0(6)
C124 C125 C142 C143 139.9(6)
C126 C125 C142 C143 -2.7(6)
C141 C142 C143 C157 0.7(10)
C125 C142 C143 C157 -140.6(6)
C141 C142 C143 C144 143.9(7)
C125 C142 C143 C144 2.6(7)
C157 C143 C144 C145 0.0(8)
C142 C143 C144 C145 -144.4(6)
C157 C143 C144 C126 142.9(6)
C142 C143 C144 C126 -1.5(7)
C127 C126 C144 C145 1.5(8)
C125 C126 C144 C145 143.1(5)
C127 C126 C144 C143 -141.7(6)
C125 C126 C144 C143 -0.2(7)
C143 C144 C145 C164 0.3(8)
C126 C144 C145 C164 -139.6(6)
C143 C144 C145 C146 137.9(6)
C126 C144 C145 C146 -2.1(8)
C127 C128 C146 C145 0.7(9)
C129 C128 C146 C145 -138.7(6)
C127 C128 C146 C147 137.9(6)
C129 C128 C146 C147 -1.5(9)
C144 C145 C146 C128 1.0(9)
C164 C145 C146 C128 143.5(6)
C144 C145 C146 C147 -139.5(6)
C164 C145 C146 C147 3.0(6)
C128 C146 C147 C148 0.1(9)
C145 C146 C147 C148 140.5(6)
C128 C146 C147 C165 -143.7(6)
C145 C146 C147 C165 -3.3(6)
C165 C147 C148 C149 0.9(8)
C146 C147 C148 C149 -137.2(6)
C165 C147 C148 C130 138.7(6)
C146 C147 C148 C130 0.5(9)
C129 C130 C148 C147 0.3(9)
C131 C130 C148 C147 -142.1(6)
C129 C130 C148 C149 142.0(6)
C131 C130 C148 C149 -0.5(7)
C147 C148 C149 C167 -0.9(8)
C130 C148 C149 C167 -142.5(5)
C147 C148 C149 C150 142.1(6)
C130 C148 C149 C150 0.5(7)
C167 C149 C150 C151 -3.1(10)
C148 C149 C150 C151 -144.8(7)
C167 C149 C150 C131 141.3(6)
C148 C149 C150 C131 -0.3(7)
C132 C131 C150 C151 4.5(10)
C130 C131 C150 C151 145.2(7)
C132 C131 C150 C149 -140.7(6)
C130 C131 C150 C149 0.0(7)
C149 C150 C151 C152 1.0(10)
C131 C150 C151 C152 -139.9(7)
C149 C150 C151 C134 138.8(7)
C131 C150 C151 C134 -2.0(11)
C133 C134 C151 C150 -1.7(11)
C135 C134 C151 C150 -143.8(7)
C133 C134 C151 C152 140.2(7)
C135 C134 C151 C152 -1.9(6)
C150 C151 C152 C168 1.7(9)
C134 C151 C152 C168 -140.1(6)
C150 C151 C152 C153 143.0(6)
C134 C151 C152 C153 1.2(7)
C168 C152 C153 C154 -0.8(8)
C151 C152 C153 C154 -143.1(6)
C168 C152 C153 C135 142.3(6)
C151 C152 C153 C135 -0.1(7)
C136 C135 C153 C154 -1.2(8)
C134 C135 C153 C154 141.6(6)
C136 C135 C153 C152 -144.1(5)
C134 C135 C153 C152 -1.2(7)
C152 C153 C154 C170 0.9(8)
C135 C153 C154 C170 -137.9(6)
C152 C153 C154 C155 137.6(6)
C135 C153 C154 C155 -1.2(9)
C138 C137 C155 C154 -138.3(7)
C136 C137 C155 C154 1.3(10)
C138 C137 C155 C156 0.8(10)
C136 C137 C155 C156 140.3(6)
C153 C154 C155 C137 1.2(10)
C170 C154 C155 C137 142.7(7)
C153 C154 C155 C156 -140.5(7)
C170 C154 C155 C156 1.0(7)
C137 C155 C156 C158 -3.0(10)
C154 C155 C156 C158 140.7(6)
C137 C155 C156 C171 -145.2(6)
C154 C155 C156 C171 -1.5(7)
C144 C143 C157 C163 -0.2(9)
C142 C143 C157 C163 138.1(6)
C144 C143 C157 C160 -139.5(6)
C142 C143 C157 C160 -1.2(10)
C171 C156 C158 C159 0.9(9)
C155 C156 C158 C159 -135.9(6)
C171 C156 C158 C139 138.9(6)
C155 C156 C158 C139 2.1(8)
C138 C139 C158 C156 0.8(8)
C140 C139 C158 C156 -142.4(5)
C138 C139 C158 C159 142.5(5)
C140 C139 C158 C159 -0.7(7)
C156 C158 C159 C160 -1.3(8)
C139 C158 C159 C160 -142.3(6)
C156 C158 C159 C141 142.6(6)
C139 C158 C159 C141 1.5(7)
C142 C141 C159 C160 -2.1(10)
C140 C141 C159 C160 141.3(6)
C142 C141 C159 C158 -145.2(7)
C140 C141 C159 C158 -1.8(7)
C158 C159 C160 C161 0.9(8)
C141 C159 C160 C161 -137.3(6)
C158 C159 C160 C157 139.8(6)
C141 C159 C160 C157 1.5(9)
C143 C157 C160 C159 0.0(9)
C163 C157 C160 C159 -143.2(6)
C143 C157 C160 C161 142.8(6)
C163 C157 C160 C161 -0.4(7)
C159 C160 C161 C171 0.0(9)
C157 C160 C161 C171 -141.9(6)
C159 C160 C161 C162 143.7(6)
C157 C160 C161 C162 1.8(7)
C171 C161 C162 C172 -1.9(10)
C160 C161 C162 C172 -144.3(7)
C171 C161 C162 C163 139.8(7)
C160 C161 C162 C163 -2.6(8)
C143 C157 C163 C164 0.1(10)
C160 C157 C163 C164 142.4(6)
C143 C157 C163 C162 -143.5(6)
C160 C157 C163 C162 -1.2(7)
C172 C162 C163 C164 2.9(10)
C161 C162 C163 C164 -140.2(7)
C172 C162 C163 C157 145.4(7)
C161 C162 C163 C157 2.3(8)
C157 C163 C164 C145 0.3(9)
C162 C163 C164 C145 137.3(7)
C157 C163 C164 C165 -139.0(6)
C162 C163 C164 C165 -2.0(9)
C144 C145 C164 C163 -0.5(9)
C146 C145 C164 C163 -144.1(6)
C144 C145 C164 C165 142.1(6)
C146 C145 C164 C165 -1.5(6)
C148 C147 C165 C166 -0.8(9)
C146 C147 C165 C166 143.8(6)
C148 C147 C165 C164 -142.2(6)
C146 C147 C165 C164 2.4(6)
C163 C164 C165 C166 0.4(9)
C145 C164 C165 C166 -142.9(6)
C163 C164 C165 C147 142.7(6)
C145 C164 C165 C147 -0.6(7)
C147 C165 C166 C167 0.5(9)
C164 C165 C166 C167 138.9(6)
C147 C165 C166 C172 -138.0(6)
C164 C165 C166 C172 0.3(9)
C148 C149 C167 C166 0.6(8)
C150 C149 C167 C166 -136.9(6)
C148 C149 C167 C168 140.1(6)
C150 C149 C167 C168 2.6(9)
C165 C166 C167 C149 -0.5(8)
C172 C166 C167 C149 143.3(5)
C165 C166 C167 C168 -143.0(5)
C172 C166 C167 C168 0.8(6)
C153 C152 C168 C169 -0.1(8)
C151 C152 C168 C169 136.5(6)
C153 C152 C168 C167 -138.6(6)
C151 C152 C168 C167 -2.1(8)
C149 C167 C168 C152 0.0(8)
C166 C167 C168 C152 143.2(6)
C149 C167 C168 C169 -142.4(6)
C166 C167 C168 C169 0.8(6)
C152 C168 C169 C170 0.7(8)
C167 C168 C169 C170 142.2(5)
C152 C168 C169 C172 -143.5(5)
C167 C168 C169 C172 -2.0(6)
C168 C169 C170 C154 -0.5(9)
C172 C169 C170 C154 137.9(7)
C168 C169 C170 C171 -139.7(6)
C172 C169 C170 C171 -1.2(9)
C153 C154 C170 C169 -0.3(9)
C155 C154 C170 C169 -142.7(6)
C153 C154 C170 C171 142.2(6)
C155 C154 C170 C171 -0.2(7)
C160 C161 C171 C156 -0.4(9)
C162 C161 C171 C156 -137.6(6)
C160 C161 C171 C170 139.4(6)
C162 C161 C171 C170 2.3(9)
C158 C156 C171 C161 0.0(9)
C155 C156 C171 C161 143.9(6)
C158 C156 C171 C170 -142.5(6)
C155 C156 C171 C170 1.3(6)
C169 C170 C171 C161 -0.7(9)
C154 C170 C171 C161 -144.3(6)
C169 C170 C171 C156 142.9(6)
C154 C170 C171 C156 -0.8(7)
C161 C162 C172 C166 136.9(7)
C163 C162 C172 C166 -2.1(11)
C161 C162 C172 C169 -0.1(10)
C163 C162 C172 C169 -139.0(7)
C165 C166 C172 C162 0.7(10)
C167 C166 C172 C162 -143.0(7)
C165 C166 C172 C169 141.6(6)
C167 C166 C172 C169 -2.0(7)
C170 C169 C172 C162 1.6(10)
C168 C169 C172 C162 145.1(7)
C170 C169 C172 C166 -141.0(6)
C168 C169 C172 C166 2.5(7)
C73 C74 C179 C76B -149(3)
C73 C74 C179 C76A -66.0(11)
